data_4336795
loop_
_publ_author_name
'Bin Zhang'
'Ting Xiao'
'Chunmei Liu'
'Qian Li'
'Yanyan Zhu'
'Mingsheng Tang'
'Chenxia Du'
'Maoping Song'

_publ_section_title
;
 Systematic Study of the Luminescent Europium-Based Nonanuclear Clusters
 with Modified 2-Hydroxybenzophenone Ligands
;
_journal_name_full 'Inorganic Chemistry'
_journal_page_first 13332
_journal_page_last 13340
_journal_paper_doi 10.1021/ic401191e
_journal_volume 52
_journal_year 2013
_chemical_formula_moiety 'C144 H144 Eu9 O58, 2(O), 2(C H3 O)'
_chemical_formula_sum 'C146 H150 Eu9 O62'
_chemical_formula_weight 4264.30
_chemical_name_systematic
;
 ? 
;
_space_group_crystal_system monoclinic
_space_group_IT_number 14
_space_group_name_Hall '-P 2ybc'
_space_group_name_H-M_alt 'P 1 21/c 1'
_symmetry_space_group_name_Hall '-P 2ybc'
_symmetry_space_group_name_H-M 'P 1 21/c 1'
_atom_sites_solution_hydrogens geom
_atom_sites_solution_primary direct
_atom_sites_solution_secondary difmap
_audit_creation_date 2012-11-29
_audit_creation_method
;
  Olex2 1.1
  (compiled 2011.11.01 svn.r2039, GUI svn.r3906)
;
_cell_angle_alpha 90.00
_cell_angle_beta 101.610(2)
_cell_angle_gamma 90.00
_cell_formula_units_Z 4
_cell_length_a 22.8555(5)
_cell_length_b 26.3764(6)
_cell_length_c 31.4562(7)
_cell_measurement_reflns_used 21417
_cell_measurement_temperature 291(2)
_cell_measurement_theta_max 26.3154
_cell_measurement_theta_min 2.9321
_cell_volume 18575.3(7)
_computing_cell_refinement
;
CrysAlisPro, Agilent Technologies,
Version 1.171.35.15 (release 03-08-2011 CrysAlis171 .NET)
(compiled Aug  3 2011,13:03:54)
;
_computing_data_collection
;
CrysAlisPro, Agilent Technologies,
Version 1.171.35.15 (release 03-08-2011 CrysAlis171 .NET)
(compiled Aug  3 2011,13:03:54)
;
_computing_data_reduction
;
CrysAlisPro, Agilent Technologies,
Version 1.171.35.15 (release 03-08-2011 CrysAlis171 .NET)
(compiled Aug  3 2011,13:03:54)
;
_computing_molecular_graphics
;
O. V. Dolomanov, L. J. Bourhis, R. J. Gildea, J. A. K. Howard and H. Puschmann,
OLEX2: a complete structure solution, refinement and analysis program.
J. Appl. Cryst. (2009). 42, 339-341.
;
_computing_publication_material
;
O. V. Dolomanov, L. J. Bourhis, R. J. Gildea, J. A. K. Howard and H. Puschmann,
OLEX2: a complete structure solution, refinement and analysis program.
J. Appl. Cryst. (2009). 42, 339-341.
;
_computing_structure_refinement
;
XH, G.M. Sheldrick, Acta Cryst.
(2008). A64, 112-122
;
_computing_structure_solution
;
XS, G.M. Sheldrick, Acta Cryst.
(2008). A64, 112-122
;
_diffrn_ambient_temperature 291.15
_diffrn_detector_area_resol_mean 16.2312
_diffrn_measured_fraction_theta_full 0.996
_diffrn_measured_fraction_theta_max 0.996
_diffrn_measurement_details
;
  1 omega   38.00   75.00   0.5000   45.1400
omega____ theta____ kappa____ phi______ frames
    -       19.9448  178.0000  -30.0000 74

  2 omega   66.00   92.00   0.5000   45.1400
omega____ theta____ kappa____ phi______ frames
    -       19.9448  178.0000  120.0000 52

  3 omega  -15.00   93.00   0.5000   45.1400
omega____ theta____ kappa____ phi______ frames
    -       19.9448   19.0000   30.0000 216

  4 omega  -45.00   30.00   0.5000   45.1400
omega____ theta____ kappa____ phi______ frames
    -       19.9448  -37.0000   30.0000 150
;
_diffrn_measurement_device_type 'Xcalibur, Eos, Gemini'
_diffrn_measurement_method '\w scans'
_diffrn_orient_matrix_UB_11 -0.0024096000
_diffrn_orient_matrix_UB_12 -0.0009860000
_diffrn_orient_matrix_UB_13 -0.0228158000
_diffrn_orient_matrix_UB_21 -0.0219527000
_diffrn_orient_matrix_UB_22 0.0193758000
_diffrn_orient_matrix_UB_23 -0.0026245000
_diffrn_orient_matrix_UB_31 0.0226877000
_diffrn_orient_matrix_UB_32 0.0186505000
_diffrn_orient_matrix_UB_33 0.0014730000
_diffrn_radiation_monochromator graphite
_diffrn_radiation_type 'Mo K\a'
_diffrn_radiation_wavelength 0.7107
_diffrn_reflns_av_R_equivalents 0.0324
_diffrn_reflns_av_unetI/netI 0.0471
_diffrn_reflns_limit_h_max 28
_diffrn_reflns_limit_h_min -28
_diffrn_reflns_limit_k_max 32
_diffrn_reflns_limit_k_min -20
_diffrn_reflns_limit_l_max 39
_diffrn_reflns_limit_l_min -36
_diffrn_reflns_number 85972
_diffrn_reflns_theta_full 26.37
_diffrn_reflns_theta_max 26.37
_diffrn_reflns_theta_min 2.94
_diffrn_source 'Enhance (Mo) x-ray Source'
_diffrn_source_current n/a
_diffrn_source_voltage n/a
_exptl_absorpt_coefficient_mu 3.066
_exptl_absorpt_correction_T_max 1.00000
_exptl_absorpt_correction_T_min 0.86035
_exptl_absorpt_correction_type multi-scan
_exptl_absorpt_process_details
;
CrysAlisPro, Agilent Technologies,
Version 1.171.35.15 (release 03-08-2011 CrysAlis171 .NET)
(compiled Aug  3 2011,13:03:54)
empirical absorption correction using spherical harmonics,
 implemented in SCALE3 ABSPACK scaling algorithm.
;
_exptl_crystal_density_diffrn 1.525
_exptl_crystal_F_000 8356
_exptl_crystal_size_max 0.30
_exptl_crystal_size_mid 0.20
_exptl_crystal_size_min 0.20
_refine_diff_density_max 0.978
_refine_diff_density_min -0.952
_refine_diff_density_rms 0.110
_refine_ls_extinction_method none
_refine_ls_goodness_of_fit_ref 0.994
_refine_ls_hydrogen_treatment mixed
_refine_ls_matrix_type full
_refine_ls_number_parameters 1963
_refine_ls_number_reflns 37843
_refine_ls_number_restraints 102
_refine_ls_restrained_S_all 1.001
_refine_ls_R_factor_all 0.0590
_refine_ls_R_factor_gt 0.0392
_refine_ls_shift/su_max 0.004
_refine_ls_shift/su_mean 0.000
_refine_ls_structure_factor_coef Fsqd
_refine_ls_weighting_details 'calc w=1/[\s^2^(Fo^2^)+(0.0577P)^2^+0.0000P] where P=(Fo^2^+2Fc^2^)/3'
_refine_ls_weighting_scheme calc
_refine_ls_wR_factor_gt 0.0981
_refine_ls_wR_factor_ref 0.1067
_reflns_number_gt 28211
_reflns_number_total 37843
_reflns_threshold_expression >2sigma(I)
_cod_data_source_file ic401191e_si_002.cif
_cod_data_source_block bzeu6
_cod_original_cell_volume 18575.2(7)
_cod_database_code 4336795
_reflns_odcompleteness_completeness 99.77
_reflns_odcompleteness_iscentric 1
_reflns_odcompleteness_theta 26.32

loop_
_space_group_symop_id
_space_group_symop_operation_xyz
1 'x, y, z'
2 '-x, y+1/2, -z+1/2'
3 '-x, -y, -z'
4 'x, -y-1/2, z-1/2'

loop_
_atom_site_label
_atom_site_type_symbol
_atom_site_fract_x
_atom_site_fract_y
_atom_site_fract_z
_atom_site_U_iso_or_equiv
_atom_site_adp_type
_atom_site_occupancy
_atom_site_symmetry_multiplicity
_atom_site_calc_flag
_atom_site_refinement_flags
Eu1 Eu 0.232240(11) 0.275904(9) 0.163262(8) 0.03541(6) Uani 1 1 d .
Eu2 Eu 0.216333(11) 0.140048(9) 0.199981(9) 0.03931(7) Uani 1 1 d .
Eu3 Eu 0.130035(11) 0.239180(10) 0.239149(9) 0.04052(7) Uani 1 1 d .
Eu4 Eu 0.063719(12) 0.273566(10) 0.128002(9) 0.04456(7) Uani 1 1 d .
Eu5 Eu 0.150935(13) 0.174500(10) 0.088846(9) 0.04396(7) Uani 1 1 d .
Eu6 Eu 0.372275(11) 0.319879(9) 0.240576(8) 0.03784(6) Uani 1 1 d .
Eu7 Eu 0.262262(12) 0.413877(9) 0.192591(9) 0.04008(7) Uani 1 1 d .
Eu8 Eu 0.275361(13) 0.371135(10) 0.084680(9) 0.04437(7) Uani 1 1 d .
Eu9 Eu 0.384699(12) 0.276306(9) 0.132918(9) 0.04229(7) Uani 1 1 d .
O1 O 0.13189(15) 0.14914(12) 0.23559(12) 0.0445(8) Uani 1 1 d .
O2 O 0.1584(2) 0.20138(16) 0.31094(13) 0.0659(11) Uani 1 1 d .
O3 O 0.0553(3) -0.01672(17) 0.24624(19) 0.0961(18) Uani 1 1 d D
O4 O 0.24883(18) 0.10131(16) 0.26462(14) 0.0637(11) Uani 1 1 d .
O5 O 0.32330(16) 0.14851(13) 0.21979(13) 0.0494(9) Uani 1 1 d .
O6 O 0.3422(3) 0.0185(3) 0.3944(2) 0.138(3) Uani 1 1 d D
O7 O 0.14694(16) 0.10515(12) 0.13996(12) 0.0468(9) Uani 1 1 d .
O8 O 0.25494(19) 0.06282(15) 0.17521(16) 0.0685(12) Uani 1 1 d .
O9 O 0.0047(3) -0.0084(2) 0.0596(2) 0.1037(19) Uani 1 1 d D
O10 O 0.06915(17) 0.28181(16) 0.27387(15) 0.0690(13) Uani 1 1 d .
O11 O 0.18684(16) 0.30483(14) 0.28284(12) 0.0512(9) Uani 1 1 d .
O12 O -0.0370(2) 0.37262(18) 0.36327(16) 0.0749(13) Uani 1 1 d D
O13 O 0.03449(15) 0.23416(13) 0.18819(13) 0.0490(9) Uani 1 1 d .
O14 O -0.0084(2) 0.32481(15) 0.15455(18) 0.0762(14) Uani 1 1 d .
O15 O -0.0956(3) 0.1427(3) 0.2610(3) 0.128(2) Uani 1 1 d D
O16 O 0.0009(2) 0.29125(15) 0.06578(16) 0.0773(14) Uani 1 1 d .
O17 O 0.08141(18) 0.35991(14) 0.10572(15) 0.0619(11) Uani 1 1 d .
O18 O -0.1382(4) 0.3474(3) -0.0553(3) 0.175(4) Uani 1 1 d DU
O19 O 0.04892(16) 0.19056(13) 0.09266(12) 0.0497(9) Uani 1 1 d .
O20 O 0.0897(2) 0.1836(2) 0.01810(15) 0.0811(14) Uani 1 1 d .
O21 O -0.1590(2) 0.1618(3) 0.0817(3) 0.120(2) Uani 1 1 d D
O22 O 0.1841(2) 0.10819(14) 0.05599(15) 0.0715(13) Uani 1 1 d .
O23 O 0.21893(19) 0.20467(13) 0.04428(13) 0.0569(10) Uani 1 1 d .
O24 O 0.2438(3) -0.0165(2) -0.0348(2) 0.139(3) Uani 1 1 d DU
O25 O 0.45274(17) 0.28062(15) 0.27935(14) 0.0613(11) Uani 1 1 d .
O26 O 0.33957(16) 0.25691(14) 0.28637(12) 0.0507(9) Uani 1 1 d .
O27 O 0.6076(2) 0.1943(2) 0.37386(17) 0.0880(15) Uani 1 1 d D
O28 O 0.36542(15) 0.40938(12) 0.23176(11) 0.0428(8) Uani 1 1 d .
O29 O 0.37946(19) 0.36240(15) 0.30975(13) 0.0599(10) Uani 1 1 d .
O30 O 0.4375(2) 0.57847(17) 0.23567(19) 0.0888(16) Uani 1 1 d D
O31 O 0.26112(18) 0.45676(16) 0.25399(14) 0.0656(12) Uani 1 1 d .
O32 O 0.16446(17) 0.40641(13) 0.20947(14) 0.0549(10) Uani 1 1 d .
O33 O 0.2289(3) 0.5596(2) 0.3705(2) 0.118(2) Uani 1 1 d D
O34 O 0.30088(17) 0.44473(12) 0.13177(12) 0.0511(9) Uani 1 1 d .
O35 O 0.2114(2) 0.48945(16) 0.16256(16) 0.0729(13) Uani 1 1 d .
O36 O 0.4087(4) 0.5524(2) 0.0543(3) 0.136(3) Uani 1 1 d DU
O37 O 0.38080(16) 0.35701(13) 0.09306(12) 0.0494(9) Uani 1 1 d .
O38 O 0.3043(2) 0.35521(18) 0.01612(14) 0.0733(13) Uani 1 1 d .
O39 O 0.5830(2) 0.3960(3) 0.0876(2) 0.120(2) Uani 1 1 d D
O40 O 0.2282(2) 0.43491(16) 0.04351(16) 0.0787(14) Uani 1 1 d .
O41 O 0.18509(19) 0.33941(16) 0.04054(13) 0.0620(11) Uani 1 1 d .
O42 O 0.1326(5) 0.5446(4) -0.0673(3) 0.182(4) Uani 1 1 d DU
O43 O 0.44176(15) 0.32288(13) 0.19176(12) 0.0458(9) Uani 1 1 d .
O44 O 0.4727(2) 0.22992(14) 0.16688(16) 0.0656(12) Uani 1 1 d .
O45 O 0.6047(2) 0.4260(2) 0.2618(2) 0.112(2) Uani 1 1 d D
O46 O 0.4140(2) 0.25164(15) 0.07207(15) 0.0735(14) Uani 1 1 d .
O47 O 0.35692(18) 0.18841(13) 0.11893(14) 0.0577(11) Uani 1 1 d .
O48 O 0.4745(4) 0.1732(3) -0.0485(2) 0.144(3) Uani 1 1 d DU
O49 O 0.13495(14) 0.20244(12) 0.16385(11) 0.0390(8) Uani 1 1 d .
O50 O 0.22818(15) 0.22443(12) 0.22819(11) 0.0401(8) Uani 1 1 d .
O51 O 0.13976(14) 0.30127(12) 0.18608(11) 0.0405(8) Uani 1 1 d .
O52 O 0.15155(15) 0.26363(12) 0.09958(11) 0.0432(8) Uani 1 1 d .
O53 O 0.24030(15) 0.18716(11) 0.14152(10) 0.0381(8) Uani 1 1 d .
O54 O 0.32837(14) 0.34969(11) 0.16221(10) 0.0373(7) Uani 1 1 d .
O55 O 0.26750(14) 0.33233(11) 0.22547(11) 0.0364(7) Uani 1 1 d .
O56 O 0.21106(15) 0.36303(11) 0.13506(11) 0.0409(8) Uani 1 1 d .
O57 O 0.28135(15) 0.28328(12) 0.10016(11) 0.0412(8) Uani 1 1 d .
O58 O 0.33759(14) 0.25346(12) 0.19079(11) 0.0388(8) Uani 1 1 d .
O59 O -0.22911(19) 0.28143(19) 0.3104(2) 0.0958(17) Uani 1 1 d .
O60 O -0.2146(5) 0.3638(4) 0.2425(4) 0.207(4) Uiso 1 1 d D
O61 O -0.2798(5) 0.1970(5) 0.2498(4) 0.222(4) Uiso 1 1 d D
O62 O -0.2256(5) 0.3407(4) 0.3996(4) 0.234(5) Uiso 1 1 d .
C1 C 0.1177(2) 0.1118(2) 0.26105(19) 0.0487(13) Uani 1 1 d .
C2 C 0.0944(3) 0.0677(2) 0.2402(2) 0.0565(15) Uani 1 1 d .
H2 H 0.0893 0.0653 0.2102 0.068 Uiso 1 1 calc R
C3 C 0.0787(3) 0.0275(2) 0.2635(3) 0.074(2) Uani 1 1 d .
C4 C 0.0902(4) 0.0304(3) 0.3096(3) 0.088(2) Uani 1 1 d .
H4 H 0.0813 0.0030 0.3258 0.105 Uiso 1 1 calc R
C5 C 0.1137(3) 0.0728(3) 0.3293(2) 0.078(2) Uani 1 1 d .
H5 H 0.1215 0.0742 0.3595 0.094 Uiso 1 1 calc R
C6 C 0.1272(3) 0.1155(2) 0.30594(19) 0.0555(15) Uani 1 1 d .
C7 C 0.1526(3) 0.1607(3) 0.3290(2) 0.0656(17) Uani 1 1 d .
C8 C 0.1767(4) 0.1585(3) 0.3770(2) 0.109(3) Uani 1 1 d .
H8A H 0.2021 0.1294 0.3837 0.163 Uiso 1 1 calc R
H8B H 0.1441 0.1561 0.3920 0.163 Uiso 1 1 calc R
H8C H 0.1993 0.1887 0.3861 0.163 Uiso 1 1 calc R
C9 C 0.0442(4) -0.0218(3) 0.1997(3) 0.117(4) Uani 1 1 d D
H9A H 0.0182 0.0050 0.1867 0.175 Uiso 1 1 calc R
H9B H 0.0256 -0.0539 0.1915 0.175 Uiso 1 1 calc R
H9C H 0.0813 -0.0198 0.1899 0.175 Uiso 1 1 calc R
C10 C 0.2964(3) 0.0865(2) 0.2894(2) 0.0564(15) Uani 1 1 d .
C11 C 0.2920(3) 0.0604(3) 0.3277(2) 0.076(2) Uani 1 1 d .
H11 H 0.2545 0.0540 0.3338 0.091 Uiso 1 1 calc R
C12 C 0.3419(5) 0.0442(3) 0.3560(3) 0.096(3) Uani 1 1 d .
C13 C 0.4004(4) 0.0524(3) 0.3483(3) 0.104(3) Uani 1 1 d .
H13 H 0.4341 0.0407 0.3675 0.125 Uiso 1 1 calc R
C14 C 0.4048(3) 0.0781(3) 0.3116(3) 0.082(2) Uani 1 1 d .
H14 H 0.4428 0.0838 0.3062 0.099 Uiso 1 1 calc R
C15 C 0.3554(3) 0.0967(2) 0.2813(2) 0.0564(15) Uani 1 1 d .
C16 C 0.3646(3) 0.1274(2) 0.2456(2) 0.0536(14) Uani 1 1 d .
C17 C 0.4269(3) 0.1364(3) 0.2377(3) 0.0735(19) Uani 1 1 d .
H17A H 0.4245 0.1539 0.2107 0.110 Uiso 1 1 calc R
H17B H 0.4466 0.1044 0.2366 0.110 Uiso 1 1 calc R
H17C H 0.4491 0.1565 0.2609 0.110 Uiso 1 1 calc R
C18 C 0.2844(5) 0.0063(5) 0.4042(4) 0.171(5) Uani 1 1 d D
H18A H 0.2622 -0.0143 0.3814 0.257 Uiso 1 1 calc R
H18B H 0.2628 0.0371 0.4066 0.257 Uiso 1 1 calc R
H18C H 0.2900 -0.0119 0.4312 0.257 Uiso 1 1 calc R
C19 C 0.1335(3) 0.0583(2) 0.12426(18) 0.0492(13) Uani 1 1 d .
C20 C 0.0762(3) 0.0501(2) 0.1015(2) 0.0582(15) Uani 1 1 d .
H20 H 0.0486 0.0763 0.0986 0.070 Uiso 1 1 calc R
C21 C 0.0589(3) 0.0032(3) 0.0828(2) 0.0720(19) Uani 1 1 d .
C22 C 0.1018(4) -0.0363(2) 0.0879(3) 0.078(2) Uani 1 1 d .
H22 H 0.0912 -0.0679 0.0756 0.093 Uiso 1 1 calc R
C23 C 0.1580(3) -0.0285(2) 0.1104(2) 0.0714(19) Uani 1 1 d .
H23 H 0.1854 -0.0550 0.1130 0.086 Uiso 1 1 calc R
C24 C 0.1762(3) 0.0182(2) 0.1298(2) 0.0524(14) Uani 1 1 d .
C25 C 0.2371(3) 0.0256(2) 0.1524(2) 0.0629(17) Uani 1 1 d .
C26 C 0.2860(3) -0.0134(3) 0.1479(3) 0.102(3) Uani 1 1 d .
H26A H 0.3230 0.0040 0.1483 0.153 Uiso 1 1 calc R
H26B H 0.2744 -0.0314 0.1210 0.153 Uiso 1 1 calc R
H26C H 0.2910 -0.0370 0.1716 0.153 Uiso 1 1 calc R
C27 C -0.0389(4) 0.0302(4) 0.0507(4) 0.163(5) Uani 1 1 d D
H27A H -0.0752 0.0164 0.0339 0.245 Uiso 1 1 calc R
H27B H -0.0248 0.0569 0.0347 0.245 Uiso 1 1 calc R
H27C H -0.0465 0.0434 0.0775 0.245 Uiso 1 1 calc R
C28 C 0.0703(3) 0.3147(2) 0.30466(19) 0.0502(13) Uani 1 1 d .
C29 C 0.0152(3) 0.3259(2) 0.31724(19) 0.0539(14) Uani 1 1 d .
H29 H -0.0196 0.3098 0.3033 0.065 Uiso 1 1 calc R
C30 C 0.0130(3) 0.3596(2) 0.3491(2) 0.0550(14) Uani 1 1 d .
C31 C 0.0635(3) 0.3852(3) 0.3703(2) 0.075(2) Uani 1 1 d .
H31 H 0.0610 0.4090 0.3917 0.090 Uiso 1 1 calc R
C32 C 0.1175(3) 0.3747(2) 0.3590(2) 0.0696(18) Uani 1 1 d .
H32 H 0.1515 0.3914 0.3735 0.083 Uiso 1 1 calc R
C33 C 0.1232(2) 0.3395(2) 0.32630(19) 0.0491(13) Uani 1 1 d .
C34 C 0.1799(3) 0.3320(2) 0.31400(18) 0.0499(13) Uani 1 1 d .
C35 C 0.2357(3) 0.3575(3) 0.3381(2) 0.0714(19) Uani 1 1 d .
H35A H 0.2529 0.3377 0.3631 0.107 Uiso 1 1 calc R
H35B H 0.2259 0.3907 0.3473 0.107 Uiso 1 1 calc R
H35C H 0.2639 0.3606 0.3194 0.107 Uiso 1 1 calc R
C36 C -0.0917(3) 0.3471(3) 0.3431(3) 0.100(3) Uani 1 1 d D
H36A H -0.0991 0.3525 0.3123 0.150 Uiso 1 1 calc R
H36B H -0.1244 0.3604 0.3547 0.150 Uiso 1 1 calc R
H36C H -0.0878 0.3114 0.3490 0.150 Uiso 1 1 calc R
C37 C -0.0165(2) 0.2323(2) 0.2035(2) 0.0556(15) Uani 1 1 d .
C38 C -0.0288(3) 0.1884(3) 0.2239(2) 0.0640(17) Uani 1 1 d .
H38 H -0.0025 0.1612 0.2264 0.077 Uiso 1 1 calc R
C39 C -0.0796(3) 0.1847(3) 0.2406(3) 0.083(2) Uani 1 1 d .
C40 C -0.1176(3) 0.2251(3) 0.2407(3) 0.097(3) Uani 1 1 d .
H40 H -0.1499 0.2231 0.2545 0.117 Uiso 1 1 calc R
C41 C -0.1062(3) 0.2683(3) 0.2197(3) 0.092(3) Uani 1 1 d .
H41 H -0.1325 0.2955 0.2186 0.110 Uiso 1 1 calc R
C42 C -0.0561(3) 0.2738(2) 0.1996(2) 0.0650(18) Uani 1 1 d .
C43 C -0.0458(3) 0.3204(2) 0.1785(3) 0.071(2) Uani 1 1 d .
C44 C -0.0818(4) 0.3686(3) 0.1835(4) 0.119(4) Uani 1 1 d .
H44A H -0.0693 0.3818 0.2124 0.179 Uiso 1 1 calc R
H44B H -0.1236 0.3605 0.1784 0.179 Uiso 1 1 calc R
H44C H -0.0749 0.3936 0.1629 0.179 Uiso 1 1 calc R
C45 C -0.0575(4) 0.0989(3) 0.2635(4) 0.143(5) Uani 1 1 d D
H45A H -0.0562 0.0875 0.2348 0.215 Uiso 1 1 calc R
H45B H -0.0729 0.0723 0.2790 0.215 Uiso 1 1 calc R
H45C H -0.0179 0.1077 0.2785 0.215 Uiso 1 1 calc R
C46 C -0.0193(3) 0.3283(2) 0.0405(2) 0.0632(16) Uani 1 1 d .
C47 C -0.0677(3) 0.3176(3) 0.0060(3) 0.090(2) Uani 1 1 d .
H47 H -0.0833 0.2849 0.0027 0.108 Uiso 1 1 calc R
C48 C -0.0917(4) 0.3546(3) -0.0226(3) 0.107(3) Uani 1 1 d .
C49 C -0.0691(4) 0.4032(3) -0.0173(3) 0.113(3) Uani 1 1 d .
H49 H -0.0858 0.4282 -0.0368 0.136 Uiso 1 1 calc R
C50 C -0.0233(4) 0.4155(3) 0.0155(3) 0.087(2) Uani 1 1 d .
H50 H -0.0094 0.4487 0.0183 0.105 Uiso 1 1 calc R
C51 C 0.0038(3) 0.3780(2) 0.0458(2) 0.0607(16) Uani 1 1 d .
C52 C 0.0538(3) 0.3915(2) 0.0792(2) 0.0589(16) Uani 1 1 d .
C53 C 0.0763(3) 0.4450(2) 0.0850(3) 0.082(2) Uani 1 1 d .
H53A H 0.0992 0.4493 0.1139 0.124 Uiso 1 1 calc R
H53B H 0.0430 0.4680 0.0805 0.124 Uiso 1 1 calc R
H53C H 0.1010 0.4521 0.0644 0.124 Uiso 1 1 calc R
C54 C -0.1626(6) 0.2963(4) -0.0626(5) 0.239(9) Uani 1 1 d DU
H54A H -0.1811 0.2924 -0.0927 0.359 Uiso 1 1 calc R
H54B H -0.1919 0.2909 -0.0450 0.359 Uiso 1 1 calc R
H54C H -0.1310 0.2720 -0.0550 0.359 Uiso 1 1 calc R
C55 C -0.0037(3) 0.1797(2) 0.0675(2) 0.0577(15) Uani 1 1 d .
C56 C -0.0528(3) 0.1741(2) 0.0883(2) 0.0671(17) Uani 1 1 d .
H56 H -0.0466 0.1748 0.1184 0.081 Uiso 1 1 calc R
C57 C -0.1094(3) 0.1677(3) 0.0642(3) 0.088(2) Uani 1 1 d .
C58 C -0.1196(4) 0.1633(3) 0.0183(3) 0.099(3) Uani 1 1 d .
H58 H -0.1577 0.1579 0.0019 0.118 Uiso 1 1 calc R
C59 C -0.0707(4) 0.1675(3) -0.0008(3) 0.092(3) Uani 1 1 d .
H59 H -0.0772 0.1646 -0.0309 0.110 Uiso 1 1 calc R
C60 C -0.0118(3) 0.1758(2) 0.0216(2) 0.0675(18) Uani 1 1 d .
C61 C 0.0363(4) 0.1834(3) -0.0002(2) 0.082(2) Uani 1 1 d .
C62 C 0.0212(5) 0.1926(5) -0.0480(3) 0.138(4) Uani 1 1 d .
H62A H -0.0042 0.2218 -0.0539 0.207 Uiso 1 1 calc R
H62B H 0.0008 0.1635 -0.0623 0.207 Uiso 1 1 calc R
H62C H 0.0572 0.1983 -0.0586 0.207 Uiso 1 1 calc R
C63 C -0.1528(4) 0.1685(4) 0.1284(3) 0.134(4) Uani 1 1 d D
H63A H -0.1382 0.2020 0.1364 0.201 Uiso 1 1 calc R
H63B H -0.1251 0.1439 0.1434 0.201 Uiso 1 1 calc R
H63C H -0.1909 0.1640 0.1362 0.201 Uiso 1 1 calc R
C64 C 0.2088(3) 0.0980(2) 0.0241(2) 0.0569(15) Uani 1 1 d .
C65 C 0.2112(3) 0.0456(2) 0.0118(2) 0.0721(19) Uani 1 1 d .
H65 H 0.1955 0.0208 0.0273 0.087 Uiso 1 1 calc R
C66 C 0.2363(4) 0.0322(3) -0.0221(3) 0.096(3) Uani 1 1 d .
C67 C 0.2598(5) 0.0687(3) -0.0462(3) 0.119(4) Uani 1 1 d .
H67 H 0.2764 0.0588 -0.0696 0.142 Uiso 1 1 calc R
C68 C 0.2587(4) 0.1186(3) -0.0355(2) 0.091(2) Uani 1 1 d .
H68 H 0.2743 0.1425 -0.0519 0.109 Uiso 1 1 calc R
C69 C 0.2342(3) 0.1352(2) 0.00015(19) 0.0572(15) Uani 1 1 d .
C70 C 0.2363(3) 0.1876(2) 0.0117(2) 0.0572(15) Uani 1 1 d .
C71 C 0.2642(4) 0.2253(2) -0.0145(2) 0.085(2) Uani 1 1 d .
H71A H 0.2555 0.2591 -0.0063 0.127 Uiso 1 1 calc R
H71B H 0.2480 0.2204 -0.0449 0.127 Uiso 1 1 calc R
H71C H 0.3066 0.2204 -0.0090 0.127 Uiso 1 1 calc R
C72 C 0.2208(6) -0.0562(3) -0.0113(4) 0.156(5) Uani 1 1 d DU
H72A H 0.2264 -0.0884 -0.0240 0.234 Uiso 1 1 calc R
H72B H 0.1789 -0.0507 -0.0125 0.234 Uiso 1 1 calc R
H72C H 0.2416 -0.0559 0.0185 0.234 Uiso 1 1 calc R
C73 C 0.4680(2) 0.2484(2) 0.31046(19) 0.0490(13) Uani 1 1 d .
C74 C 0.5299(3) 0.2389(2) 0.3255(2) 0.0545(14) Uani 1 1 d .
H74 H 0.5576 0.2559 0.3129 0.065 Uiso 1 1 calc R
C75 C 0.5491(3) 0.2054(2) 0.3581(2) 0.0624(16) Uani 1 1 d .
C76 C 0.5086(3) 0.1785(3) 0.3772(2) 0.078(2) Uani 1 1 d .
H76 H 0.5222 0.1544 0.3985 0.093 Uiso 1 1 calc R
C77 C 0.4498(3) 0.1876(2) 0.3645(2) 0.0660(17) Uani 1 1 d .
H77 H 0.4233 0.1703 0.3781 0.079 Uiso 1 1 calc R
C78 C 0.4264(3) 0.2227(2) 0.33105(18) 0.0504(13) Uani 1 1 d .
C79 C 0.3627(3) 0.2306(2) 0.31798(18) 0.0476(13) Uani 1 1 d .
C80 C 0.3200(3) 0.2079(3) 0.3434(2) 0.0721(19) Uani 1 1 d .
H80A H 0.3245 0.2246 0.3710 0.108 Uiso 1 1 calc R
H80B H 0.3284 0.1724 0.3479 0.108 Uiso 1 1 calc R
H80C H 0.2798 0.2121 0.3276 0.108 Uiso 1 1 calc R
C81 C 0.6523(4) 0.2180(4) 0.3531(4) 0.126(4) Uani 1 1 d D
H81A H 0.6407 0.2143 0.3222 0.190 Uiso 1 1 calc R
H81B H 0.6903 0.2020 0.3631 0.190 Uiso 1 1 calc R
H81C H 0.6554 0.2534 0.3603 0.190 Uiso 1 1 calc R
C82 C 0.3901(2) 0.44895(19) 0.25476(19) 0.0467(13) Uani 1 1 d .
C83 C 0.4013(3) 0.4921(2) 0.2323(2) 0.0557(15) Uani 1 1 d .
H83 H 0.3923 0.4920 0.2021 0.067 Uiso 1 1 calc R
C84 C 0.4254(3) 0.5352(2) 0.2542(3) 0.0677(18) Uani 1 1 d .
C85 C 0.4396(3) 0.5357(3) 0.2991(3) 0.079(2) Uani 1 1 d .
H85 H 0.4558 0.5645 0.3139 0.095 Uiso 1 1 calc R
C86 C 0.4294(3) 0.4937(3) 0.3211(2) 0.078(2) Uani 1 1 d .
H86 H 0.4391 0.4946 0.3512 0.093 Uiso 1 1 calc R
C87 C 0.4049(3) 0.4487(2) 0.3008(2) 0.0534(14) Uani 1 1 d .
C88 C 0.3913(3) 0.4047(3) 0.3258(2) 0.0594(15) Uani 1 1 d .
C89 C 0.3907(4) 0.4117(3) 0.3733(2) 0.094(3) Uani 1 1 d .
H89A H 0.3760 0.3815 0.3845 0.141 Uiso 1 1 calc R
H89B H 0.3652 0.4397 0.3768 0.141 Uiso 1 1 calc R
H89C H 0.4305 0.4185 0.3889 0.141 Uiso 1 1 calc R
C90 C 0.4212(4) 0.5807(3) 0.1893(3) 0.104(3) Uani 1 1 d D
H90A H 0.4416 0.5545 0.1769 0.156 Uiso 1 1 calc R
H90B H 0.4321 0.6132 0.1794 0.156 Uiso 1 1 calc R
H90C H 0.3788 0.5760 0.1803 0.156 Uiso 1 1 calc R
C91 C 0.2233(3) 0.4751(2) 0.2762(2) 0.0587(15) Uani 1 1 d .
C92 C 0.2471(3) 0.5069(2) 0.3119(2) 0.0710(18) Uani 1 1 d .
H92 H 0.2878 0.5139 0.3184 0.085 Uiso 1 1 calc R
C93 C 0.2102(4) 0.5274(3) 0.3369(3) 0.088(2) Uani 1 1 d .
C94 C 0.1492(4) 0.5149(3) 0.3286(3) 0.113(3) Uani 1 1 d .
H94 H 0.1245 0.5280 0.3461 0.136 Uiso 1 1 calc R
C95 C 0.1264(3) 0.4839(3) 0.2952(3) 0.087(2) Uani 1 1 d .
H95 H 0.0859 0.4761 0.2903 0.104 Uiso 1 1 calc R
C96 C 0.1616(3) 0.4626(2) 0.2670(2) 0.0562(15) Uani 1 1 d .
C97 C 0.1353(3) 0.4294(2) 0.2330(2) 0.0543(15) Uani 1 1 d .
C98 C 0.0686(3) 0.4187(3) 0.2232(3) 0.086(2) Uani 1 1 d .
H98A H 0.0563 0.4087 0.1934 0.129 Uiso 1 1 calc R
H98B H 0.0473 0.4487 0.2285 0.129 Uiso 1 1 calc R
H98C H 0.0600 0.3918 0.2417 0.129 Uiso 1 1 calc R
C99 C 0.2907(4) 0.5713(4) 0.3834(3) 0.126(4) Uani 1 1 d D
H99A H 0.3044 0.5875 0.3599 0.189 Uiso 1 1 calc R
H99B H 0.3129 0.5406 0.3911 0.189 Uiso 1 1 calc R
H99C H 0.2966 0.5937 0.4080 0.189 Uiso 1 1 calc R
C100 C 0.3072(3) 0.4904(2) 0.1160(2) 0.0572(15) Uani 1 1 d .
C101 C 0.3542(4) 0.4960(2) 0.0940(2) 0.078(2) Uani 1 1 d .
H101 H 0.3791 0.4687 0.0917 0.094 Uiso 1 1 calc R
C102 C 0.3638(5) 0.5430(3) 0.0753(3) 0.100(3) Uani 1 1 d .
C103 C 0.3258(5) 0.5837(3) 0.0776(3) 0.109(3) Uani 1 1 d .
H103 H 0.3322 0.6148 0.0655 0.130 Uiso 1 1 calc R
C104 C 0.2787(4) 0.5773(2) 0.0982(3) 0.092(3) Uani 1 1 d .
H104 H 0.2528 0.6043 0.0989 0.111 Uiso 1 1 calc R
C105 C 0.2680(3) 0.5309(2) 0.1185(2) 0.0652(17) Uani 1 1 d .
C106 C 0.2177(3) 0.5260(2) 0.1396(2) 0.0662(17) Uani 1 1 d .
C107 C 0.1701(4) 0.5668(3) 0.1364(3) 0.099(3) Uani 1 1 d .
H10A H 0.1412 0.5567 0.1531 0.148 Uiso 1 1 calc R
H10B H 0.1508 0.5712 0.1066 0.148 Uiso 1 1 calc R
H10C H 0.1884 0.5981 0.1476 0.148 Uiso 1 1 calc R
C108 C 0.4500(5) 0.5115(4) 0.0515(4) 0.165(6) Uani 1 1 d DU
H10D H 0.4324 0.4886 0.0288 0.248 Uiso 1 1 calc R
H10E H 0.4586 0.4936 0.0786 0.248 Uiso 1 1 calc R
H10F H 0.4863 0.5252 0.0453 0.248 Uiso 1 1 calc R
C109 C 0.4220(3) 0.3668(2) 0.06961(19) 0.0528(14) Uani 1 1 d .
C110 C 0.4794(3) 0.3762(2) 0.0919(2) 0.0690(18) Uani 1 1 d .
H110 H 0.4876 0.3755 0.1220 0.083 Uiso 1 1 calc R
C111 C 0.5260(4) 0.3870(3) 0.0696(3) 0.089(2) Uani 1 1 d .
C112 C 0.5120(4) 0.3857(3) 0.0235(3) 0.100(3) Uani 1 1 d .
H112 H 0.5420 0.3914 0.0079 0.120 Uiso 1 1 calc R
C113 C 0.4560(4) 0.3764(3) 0.0022(3) 0.088(2) Uani 1 1 d .
H113 H 0.4482 0.3758 -0.0279 0.106 Uiso 1 1 calc R
C114 C 0.4086(3) 0.3673(2) 0.0239(2) 0.0617(16) Uani 1 1 d .
C115 C 0.3492(3) 0.3566(3) 0.0000(2) 0.0694(18) Uani 1 1 d .
C116 C 0.3408(4) 0.3456(4) -0.0479(2) 0.111(3) Uani 1 1 d .
H11A H 0.3003 0.3351 -0.0588 0.167 Uiso 1 1 calc R
H11B H 0.3676 0.3190 -0.0524 0.167 Uiso 1 1 calc R
H11C H 0.3491 0.3756 -0.0629 0.167 Uiso 1 1 calc R
C117 C 0.5991(4) 0.3978(5) 0.1352(3) 0.144(4) Uani 1 1 d D
H11D H 0.6405 0.4067 0.1440 0.216 Uiso 1 1 calc R
H11E H 0.5924 0.3652 0.1468 0.216 Uiso 1 1 calc R
H11F H 0.5750 0.4227 0.1458 0.216 Uiso 1 1 calc R
C118 C 0.1866(4) 0.4420(3) 0.0087(2) 0.079(2) Uani 1 1 d .
C119 C 0.1827(4) 0.4902(3) -0.0105(3) 0.102(3) Uani 1 1 d U
H119 H 0.2096 0.5155 0.0011 0.122 Uiso 1 1 calc R
C120 C 0.1395(5) 0.4999(4) -0.0459(3) 0.108(3) Uani 1 1 d U
C121 C 0.0981(5) 0.4649(4) -0.0621(3) 0.117(4) Uani 1 1 d U
H121 H 0.0672 0.4734 -0.0850 0.141 Uiso 1 1 calc R
C122 C 0.1008(4) 0.4181(4) -0.0454(2) 0.098(3) Uani 1 1 d U
H122 H 0.0727 0.3942 -0.0579 0.118 Uiso 1 1 calc R
C123 C 0.1461(3) 0.4039(3) -0.0089(2) 0.075(2) Uani 1 1 d .
C124 C 0.1484(3) 0.3538(3) 0.0074(2) 0.0658(17) Uani 1 1 d .
C125 C 0.1053(3) 0.3125(3) -0.0133(3) 0.097(3) Uani 1 1 d .
H12A H 0.1138 0.3036 -0.0410 0.145 Uiso 1 1 calc R
H12B H 0.0650 0.3247 -0.0171 0.145 Uiso 1 1 calc R
H12C H 0.1100 0.2832 0.0051 0.145 Uiso 1 1 calc R
C126 C 0.1770(7) 0.5835(5) -0.0520(5) 0.212(8) Uani 1 1 d DU
H12D H 0.1672 0.6137 -0.0688 0.318 Uiso 1 1 calc R
H12E H 0.2157 0.5716 -0.0550 0.318 Uiso 1 1 calc R
H12F H 0.1775 0.5906 -0.0220 0.318 Uiso 1 1 calc R
C127 C 0.5011(2) 0.3273(2) 0.20787(19) 0.0460(13) Uani 1 1 d .
C128 C 0.5216(3) 0.3740(2) 0.2252(2) 0.0607(16) Uani 1 1 d .
H128 H 0.4951 0.4009 0.2242 0.073 Uiso 1 1 calc R
C129 C 0.5803(3) 0.3806(3) 0.2437(3) 0.080(2) Uani 1 1 d .
C130 C 0.6197(3) 0.3418(3) 0.2465(3) 0.092(3) Uani 1 1 d .
H130 H 0.6595 0.3469 0.2596 0.110 Uiso 1 1 calc R
C131 C 0.6006(3) 0.2951(3) 0.2302(3) 0.078(2) Uani 1 1 d .
H131 H 0.6277 0.2683 0.2330 0.094 Uiso 1 1 calc R
C132 C 0.5407(3) 0.2869(2) 0.2091(2) 0.0567(15) Uani 1 1 d .
C133 C 0.5223(3) 0.2382(2) 0.1924(3) 0.0663(19) Uani 1 1 d .
C134 C 0.5605(3) 0.1918(3) 0.2059(3) 0.101(3) Uani 1 1 d .
H13A H 0.5445 0.1636 0.1880 0.152 Uiso 1 1 calc R
H13B H 0.5606 0.1842 0.2357 0.152 Uiso 1 1 calc R
H13C H 0.6006 0.1984 0.2025 0.152 Uiso 1 1 calc R
C135 C 0.5659(4) 0.4702(3) 0.2573(4) 0.140(5) Uani 1 1 d D
H13D H 0.5412 0.4707 0.2287 0.211 Uiso 1 1 calc R
H13E H 0.5898 0.5004 0.2617 0.211 Uiso 1 1 calc R
H13F H 0.5411 0.4686 0.2785 0.211 Uiso 1 1 calc R
C136 C 0.4177(3) 0.2105(3) 0.0491(2) 0.0652(17) Uani 1 1 d .
C137 C 0.4441(3) 0.2150(3) 0.0122(2) 0.081(2) Uani 1 1 d .
H137 H 0.4578 0.2464 0.0049 0.097 Uiso 1 1 calc R
C138 C 0.4495(4) 0.1734(4) -0.0129(3) 0.101(3) Uani 1 1 d .
C139 C 0.4299(5) 0.1261(4) -0.0033(3) 0.121(4) Uani 1 1 d .
H139 H 0.4343 0.0979 -0.0202 0.145 Uiso 1 1 calc R
C140 C 0.4047(5) 0.1222(3) 0.0308(3) 0.116(3) Uani 1 1 d .
H140 H 0.3905 0.0904 0.0367 0.139 Uiso 1 1 calc R
C141 C 0.3974(3) 0.1621(2) 0.0593(2) 0.0646(17) Uani 1 1 d .
C142 C 0.3697(3) 0.1538(2) 0.0950(2) 0.0574(15) Uani 1 1 d .
C143 C 0.3506(4) 0.1008(2) 0.1063(3) 0.084(2) Uani 1 1 d .
H14A H 0.3553 0.0977 0.1372 0.126 Uiso 1 1 calc R
H14B H 0.3749 0.0759 0.0958 0.126 Uiso 1 1 calc R
H14C H 0.3094 0.0955 0.0928 0.126 Uiso 1 1 calc R
C144 C 0.4950(6) 0.2198(3) -0.0608(4) 0.158(5) Uani 1 1 d DU
H14D H 0.5154 0.2147 -0.0843 0.237 Uiso 1 1 calc R
H14E H 0.5220 0.2345 -0.0365 0.237 Uiso 1 1 calc R
H14F H 0.4617 0.2422 -0.0699 0.237 Uiso 1 1 calc R
C145 C -0.2215(9) 0.4235(5) 0.2442(7) 0.280(10) Uiso 1 1 d D
H14J H -0.2356 0.4362 0.2153 0.420 Uiso 1 1 calc R
H14K H -0.1834 0.4384 0.2561 0.420 Uiso 1 1 calc R
H14L H -0.2495 0.4320 0.2620 0.420 Uiso 1 1 calc R
C146 C -0.2685(9) 0.1387(6) 0.2539(7) 0.294(10) Uiso 1 1 d D
H14G H -0.2268 0.1319 0.2559 0.440 Uiso 1 1 calc R
H14H H -0.2912 0.1219 0.2288 0.440 Uiso 1 1 calc R
H14I H -0.2806 0.1263 0.2795 0.440 Uiso 1 1 calc R

loop_
_atom_site_aniso_label
_atom_site_aniso_U_11
_atom_site_aniso_U_22
_atom_site_aniso_U_33
_atom_site_aniso_U_23
_atom_site_aniso_U_13
_atom_site_aniso_U_12
Eu1 0.04129(14) 0.03167(12) 0.03384(13) 0.00119(10) 0.00892(11) 0.00170(11)
Eu2 0.04262(14) 0.03401(13) 0.04276(15) 0.00395(11) 0.01209(11) 0.00003(11)
Eu3 0.03926(14) 0.04241(14) 0.04181(15) -0.00422(11) 0.01273(11) -0.00280(12)
Eu4 0.04251(15) 0.03868(14) 0.04906(16) -0.00207(12) 0.00107(12) 0.00313(12)
Eu5 0.05514(17) 0.03691(14) 0.03943(15) -0.00382(11) 0.00858(12) -0.00070(12)
Eu6 0.03898(14) 0.03785(13) 0.03714(14) 0.00418(11) 0.00875(11) -0.00168(11)
Eu7 0.04592(15) 0.03165(13) 0.04249(15) -0.00036(11) 0.00847(12) 0.00061(11)
Eu8 0.05984(17) 0.03609(14) 0.03785(14) 0.00611(11) 0.01145(12) -0.00058(13)
Eu9 0.04866(16) 0.03931(14) 0.04325(15) 0.00440(11) 0.01959(12) 0.00114(12)
O1 0.051(2) 0.0373(18) 0.047(2) 0.0045(16) 0.0144(17) -0.0047(17)
O2 0.087(3) 0.066(3) 0.043(2) -0.001(2) 0.010(2) -0.022(2)
O3 0.130(5) 0.058(3) 0.113(5) -0.009(3) 0.054(4) -0.041(3)
O4 0.056(2) 0.074(3) 0.062(3) 0.029(2) 0.014(2) 0.003(2)
O5 0.043(2) 0.043(2) 0.064(3) 0.0120(18) 0.0136(19) 0.0032(17)
O6 0.162(6) 0.151(6) 0.098(5) 0.083(4) 0.020(5) 0.031(5)
O7 0.055(2) 0.0344(18) 0.052(2) -0.0062(16) 0.0133(18) -0.0039(17)
O8 0.064(3) 0.043(2) 0.095(4) -0.010(2) 0.008(2) 0.012(2)
O9 0.093(4) 0.063(3) 0.135(5) -0.016(3) -0.022(4) -0.021(3)
O10 0.045(2) 0.086(3) 0.080(3) -0.042(3) 0.022(2) -0.008(2)
O11 0.054(2) 0.056(2) 0.046(2) -0.0091(18) 0.0158(18) -0.0103(19)
O12 0.065(3) 0.088(3) 0.076(3) -0.011(3) 0.024(3) 0.024(3)
O13 0.0344(19) 0.053(2) 0.059(2) -0.0075(18) 0.0098(17) -0.0028(17)
O14 0.065(3) 0.053(2) 0.113(4) 0.000(3) 0.025(3) 0.014(2)
O15 0.097(4) 0.129(5) 0.177(7) 0.046(5) 0.074(5) -0.002(4)
O16 0.083(3) 0.043(2) 0.086(3) 0.005(2) -0.028(3) 0.001(2)
O17 0.064(3) 0.047(2) 0.071(3) 0.003(2) 0.004(2) 0.010(2)
O18 0.182(7) 0.117(5) 0.168(7) 0.058(5) -0.107(6) -0.020(5)
O19 0.056(2) 0.042(2) 0.047(2) -0.0022(17) 0.0011(18) -0.0029(18)
O20 0.080(3) 0.113(4) 0.047(3) -0.013(3) 0.004(2) -0.008(3)
O21 0.055(3) 0.148(6) 0.153(7) -0.011(5) 0.005(4) -0.032(3)
O22 0.112(4) 0.041(2) 0.075(3) -0.011(2) 0.051(3) -0.007(2)
O23 0.085(3) 0.044(2) 0.047(2) -0.0066(18) 0.024(2) -0.008(2)
O24 0.211(7) 0.072(3) 0.166(6) -0.052(4) 0.112(6) -0.011(4)
O25 0.045(2) 0.075(3) 0.063(3) 0.029(2) 0.0096(19) 0.001(2)
O26 0.049(2) 0.056(2) 0.045(2) 0.0124(19) 0.0063(18) -0.0084(19)
O27 0.067(3) 0.097(4) 0.092(4) 0.016(3) -0.005(3) 0.026(3)
O28 0.043(2) 0.0388(19) 0.044(2) -0.0020(16) 0.0037(16) -0.0054(16)
O29 0.076(3) 0.057(2) 0.047(2) -0.002(2) 0.013(2) -0.016(2)
O30 0.100(4) 0.055(3) 0.101(4) 0.009(3) -0.005(3) -0.034(3)
O31 0.053(2) 0.075(3) 0.070(3) -0.027(2) 0.014(2) -0.005(2)
O32 0.053(2) 0.044(2) 0.070(3) -0.0118(19) 0.018(2) 0.0007(18)
O33 0.154(6) 0.120(5) 0.082(4) -0.052(4) 0.027(4) 0.009(5)
O34 0.070(3) 0.0339(18) 0.051(2) 0.0115(17) 0.016(2) -0.0019(18)
O35 0.078(3) 0.054(2) 0.089(3) 0.016(2) 0.020(3) 0.017(2)
O36 0.191(7) 0.074(4) 0.172(7) 0.021(4) 0.110(6) -0.030(4)
O37 0.058(2) 0.052(2) 0.043(2) 0.0066(17) 0.0227(18) -0.0041(18)
O38 0.081(3) 0.098(3) 0.045(2) -0.001(2) 0.022(2) -0.004(3)
O39 0.071(4) 0.186(6) 0.109(5) 0.019(5) 0.031(4) -0.047(4)
O40 0.114(4) 0.051(2) 0.068(3) 0.017(2) 0.008(3) 0.008(3)
O41 0.069(3) 0.066(3) 0.046(2) 0.013(2) 0.001(2) 0.001(2)
O42 0.248(10) 0.158(7) 0.143(7) 0.069(6) 0.052(7) 0.091(7)
O43 0.0380(19) 0.053(2) 0.048(2) 0.0066(17) 0.0124(17) 0.0015(17)
O44 0.059(3) 0.046(2) 0.090(3) 0.004(2) 0.010(3) 0.010(2)
O45 0.051(3) 0.104(4) 0.165(6) -0.037(4) -0.013(3) -0.015(3)
O46 0.110(4) 0.056(2) 0.071(3) -0.002(2) 0.058(3) 0.000(2)
O47 0.070(3) 0.040(2) 0.071(3) -0.0078(19) 0.033(2) 0.0006(19)
O48 0.222(8) 0.141(6) 0.094(5) -0.005(4) 0.092(5) 0.020(5)
O49 0.0417(19) 0.0359(17) 0.0390(19) -0.0041(15) 0.0072(15) 0.0015(15)
O50 0.0436(19) 0.0390(18) 0.0400(19) 0.0029(15) 0.0141(16) -0.0012(16)
O51 0.0401(19) 0.0366(18) 0.044(2) -0.0048(15) 0.0067(16) -0.0003(15)
O52 0.049(2) 0.0395(18) 0.0377(19) -0.0041(15) 0.0001(16) -0.0016(16)
O53 0.0463(19) 0.0333(17) 0.0355(18) 0.0034(14) 0.0104(15) -0.0034(15)
O54 0.0419(18) 0.0331(17) 0.0370(19) 0.0036(14) 0.0078(15) 0.0054(15)
O55 0.0393(18) 0.0334(17) 0.0370(18) -0.0026(14) 0.0090(15) -0.0043(15)
O56 0.049(2) 0.0318(17) 0.0394(19) 0.0013(15) 0.0041(16) 0.0026(15)
O57 0.049(2) 0.0359(18) 0.040(2) 0.0028(15) 0.0127(16) -0.0013(16)
O58 0.0446(19) 0.0359(17) 0.0382(19) 0.0035(15) 0.0141(16) -0.0004(15)
O59 0.043(2) 0.111(4) 0.137(5) -0.012(4) 0.028(3) -0.007(3)
C1 0.042(3) 0.051(3) 0.058(4) 0.007(3) 0.020(3) -0.008(3)
C2 0.070(4) 0.047(3) 0.060(4) 0.002(3) 0.030(3) -0.010(3)
C3 0.085(5) 0.060(4) 0.085(5) 0.005(4) 0.038(4) -0.023(4)
C4 0.117(6) 0.067(4) 0.089(6) 0.020(4) 0.044(5) -0.022(5)
C5 0.107(6) 0.077(5) 0.058(4) 0.017(4) 0.032(4) -0.013(4)
C6 0.061(4) 0.059(3) 0.048(3) 0.011(3) 0.016(3) -0.013(3)
C7 0.076(4) 0.074(4) 0.048(4) 0.004(3) 0.015(3) -0.018(4)
C8 0.145(8) 0.125(7) 0.050(4) 0.008(5) 0.005(5) -0.062(6)
C9 0.151(8) 0.082(5) 0.137(9) -0.052(6) 0.076(7) -0.062(6)
C10 0.066(4) 0.047(3) 0.054(4) 0.009(3) 0.008(3) 0.008(3)
C11 0.081(5) 0.071(4) 0.075(5) 0.031(4) 0.016(4) 0.007(4)
C12 0.127(7) 0.089(6) 0.074(5) 0.039(5) 0.020(5) 0.019(5)
C13 0.106(7) 0.096(6) 0.098(7) 0.041(5) -0.008(5) 0.023(5)
C14 0.067(4) 0.082(5) 0.090(6) 0.021(4) -0.001(4) 0.013(4)
C15 0.053(3) 0.049(3) 0.065(4) 0.008(3) 0.008(3) 0.009(3)
C16 0.054(3) 0.043(3) 0.062(4) -0.004(3) 0.006(3) 0.012(3)
C17 0.053(4) 0.075(4) 0.091(5) 0.013(4) 0.010(4) 0.013(3)
C18 0.211(13) 0.208(13) 0.094(8) 0.085(9) 0.027(9) -0.017(11)
C19 0.064(4) 0.042(3) 0.043(3) -0.004(2) 0.015(3) -0.010(3)
C20 0.059(4) 0.047(3) 0.065(4) 0.000(3) 0.004(3) 0.003(3)
C21 0.085(5) 0.056(4) 0.071(5) -0.010(3) 0.007(4) -0.019(4)
C22 0.106(6) 0.045(4) 0.081(5) -0.010(3) 0.016(5) -0.009(4)
C23 0.089(5) 0.045(4) 0.081(5) -0.002(3) 0.018(4) 0.000(4)
C24 0.064(4) 0.038(3) 0.057(4) -0.003(3) 0.017(3) -0.005(3)
C25 0.075(4) 0.038(3) 0.078(5) 0.001(3) 0.023(4) 0.003(3)
C26 0.085(5) 0.064(4) 0.154(9) -0.024(5) 0.014(5) 0.024(4)
C27 0.105(8) 0.122(9) 0.226(15) -0.041(9) -0.053(8) -0.015(7)
C28 0.053(3) 0.049(3) 0.049(3) -0.003(3) 0.015(3) 0.008(3)
C29 0.050(3) 0.061(4) 0.052(4) -0.001(3) 0.014(3) 0.006(3)
C30 0.050(3) 0.060(4) 0.056(4) 0.001(3) 0.013(3) 0.011(3)
C31 0.085(5) 0.073(4) 0.074(5) -0.019(4) 0.036(4) 0.010(4)
C32 0.064(4) 0.072(4) 0.074(5) -0.023(4) 0.017(4) -0.010(3)
C33 0.051(3) 0.049(3) 0.049(3) -0.009(3) 0.015(3) -0.006(3)
C34 0.055(3) 0.052(3) 0.042(3) -0.006(3) 0.007(3) -0.008(3)
C35 0.058(4) 0.089(5) 0.069(4) -0.017(4) 0.018(3) -0.012(4)
C36 0.069(5) 0.121(7) 0.120(7) -0.024(6) 0.043(5) 0.027(5)
C37 0.037(3) 0.067(4) 0.061(4) -0.017(3) 0.005(3) 0.001(3)
C38 0.046(3) 0.078(4) 0.070(4) 0.006(4) 0.018(3) -0.004(3)
C39 0.059(4) 0.093(5) 0.106(6) 0.011(5) 0.035(4) -0.002(4)
C40 0.061(5) 0.106(6) 0.136(8) 0.008(6) 0.047(5) 0.003(5)
C41 0.050(4) 0.101(6) 0.134(8) -0.016(5) 0.042(5) 0.010(4)
C42 0.047(3) 0.065(4) 0.084(5) -0.015(4) 0.017(3) 0.004(3)
C43 0.038(3) 0.061(4) 0.113(6) -0.014(4) 0.011(4) 0.007(3)
C44 0.080(5) 0.079(5) 0.211(12) -0.012(6) 0.059(7) 0.028(5)
C45 0.122(8) 0.118(8) 0.208(13) 0.054(8) 0.075(9) -0.002(7)
C46 0.067(4) 0.053(4) 0.061(4) 0.010(3) -0.009(3) 0.008(3)
C47 0.082(5) 0.062(4) 0.104(6) 0.014(4) -0.033(4) 0.001(4)
C48 0.104(6) 0.082(6) 0.108(7) 0.034(5) -0.041(5) -0.006(5)
C49 0.131(8) 0.086(6) 0.098(7) 0.039(5) -0.034(6) 0.005(6)
C50 0.098(6) 0.057(4) 0.094(6) 0.026(4) -0.010(5) 0.014(4)
C51 0.061(4) 0.057(4) 0.060(4) 0.005(3) 0.002(3) 0.008(3)
C52 0.065(4) 0.041(3) 0.074(4) 0.007(3) 0.022(3) 0.014(3)
C53 0.097(5) 0.044(4) 0.096(6) 0.006(4) -0.004(5) 0.004(4)
C54 0.213(14) 0.165(12) 0.253(17) 0.055(12) -0.160(12) -0.050(11)
C55 0.059(4) 0.042(3) 0.063(4) -0.007(3) -0.009(3) -0.002(3)
C56 0.059(4) 0.064(4) 0.072(5) -0.003(3) -0.001(3) -0.014(3)
C57 0.057(4) 0.081(5) 0.115(7) 0.002(5) -0.005(5) -0.015(4)
C58 0.070(5) 0.098(6) 0.110(7) -0.016(5) -0.025(5) -0.016(5)
C59 0.101(6) 0.074(5) 0.081(6) -0.004(4) -0.030(5) -0.015(5)
C60 0.066(4) 0.063(4) 0.062(4) -0.008(3) -0.014(3) -0.007(3)
C61 0.105(6) 0.083(5) 0.051(4) -0.016(4) -0.005(4) -0.009(5)
C62 0.130(8) 0.220(12) 0.054(5) -0.024(7) -0.002(5) -0.021(8)
C63 0.085(6) 0.190(11) 0.130(10) -0.024(9) 0.031(7) -0.040(7)
C64 0.075(4) 0.047(3) 0.050(4) -0.011(3) 0.016(3) 0.005(3)
C65 0.086(5) 0.054(4) 0.084(5) -0.016(3) 0.034(4) -0.010(4)
C66 0.141(8) 0.062(4) 0.098(6) -0.026(4) 0.057(6) 0.001(5)
C67 0.200(11) 0.084(6) 0.098(7) -0.017(5) 0.093(7) 0.004(6)
C68 0.142(7) 0.080(5) 0.063(5) -0.006(4) 0.048(5) 0.001(5)
C69 0.077(4) 0.052(3) 0.045(3) -0.009(3) 0.018(3) -0.003(3)
C70 0.067(4) 0.057(3) 0.049(4) 0.009(3) 0.014(3) 0.002(3)
C71 0.123(7) 0.070(4) 0.069(5) 0.013(4) 0.039(5) -0.001(4)
C72 0.203(11) 0.066(5) 0.232(14) -0.056(7) 0.121(11) -0.012(7)
C73 0.047(3) 0.049(3) 0.049(3) 0.008(3) 0.005(3) 0.008(3)
C74 0.050(3) 0.051(3) 0.062(4) 0.004(3) 0.009(3) 0.007(3)
C75 0.061(4) 0.067(4) 0.054(4) -0.001(3) -0.001(3) 0.022(3)
C76 0.081(5) 0.076(5) 0.075(5) 0.024(4) 0.015(4) 0.028(4)
C77 0.081(5) 0.066(4) 0.053(4) 0.024(3) 0.016(3) 0.010(4)
C78 0.057(3) 0.050(3) 0.044(3) 0.009(3) 0.010(3) 0.008(3)
C79 0.055(3) 0.052(3) 0.036(3) 0.007(2) 0.010(3) -0.004(3)
C80 0.073(4) 0.094(5) 0.051(4) 0.024(4) 0.018(3) -0.007(4)
C81 0.067(5) 0.142(9) 0.164(11) 0.019(7) 0.007(6) 0.028(6)
C82 0.038(3) 0.040(3) 0.061(4) -0.006(3) 0.010(3) -0.004(2)
C83 0.055(3) 0.040(3) 0.070(4) 0.004(3) 0.009(3) -0.011(3)
C84 0.057(4) 0.053(4) 0.089(5) -0.001(4) 0.006(4) -0.022(3)
C85 0.101(6) 0.050(4) 0.081(5) -0.015(4) 0.003(4) -0.024(4)
C86 0.089(5) 0.073(5) 0.061(4) -0.021(4) -0.009(4) -0.012(4)
C87 0.055(3) 0.046(3) 0.057(4) -0.010(3) 0.006(3) -0.010(3)
C88 0.055(4) 0.072(4) 0.050(4) -0.014(3) 0.009(3) -0.013(3)
C89 0.131(7) 0.096(6) 0.056(4) -0.008(4) 0.021(5) -0.026(5)
C90 0.100(6) 0.068(5) 0.137(9) 0.030(5) 0.009(6) -0.035(5)
C91 0.075(4) 0.047(3) 0.054(4) -0.006(3) 0.015(3) 0.012(3)
C92 0.084(5) 0.067(4) 0.062(4) -0.012(3) 0.015(4) 0.000(4)
C93 0.122(7) 0.078(5) 0.069(5) -0.029(4) 0.027(5) 0.001(5)
C94 0.114(7) 0.127(7) 0.116(8) -0.061(6) 0.066(6) -0.013(6)
C95 0.075(5) 0.092(5) 0.099(6) -0.029(5) 0.034(5) -0.002(4)
C96 0.058(4) 0.050(3) 0.065(4) -0.005(3) 0.023(3) 0.006(3)
C97 0.050(3) 0.049(3) 0.066(4) -0.002(3) 0.017(3) 0.006(3)
C98 0.064(4) 0.075(5) 0.123(7) -0.015(5) 0.029(5) -0.002(4)
C99 0.149(9) 0.137(9) 0.091(7) -0.062(6) 0.021(7) -0.014(8)
C100 0.083(4) 0.037(3) 0.050(4) 0.009(3) 0.013(3) -0.005(3)
C101 0.122(6) 0.041(3) 0.078(5) 0.008(3) 0.037(5) -0.005(4)
C102 0.156(8) 0.056(4) 0.103(7) 0.022(4) 0.060(6) -0.013(5)
C103 0.183(10) 0.048(4) 0.106(7) 0.021(4) 0.054(7) -0.024(5)
C104 0.135(7) 0.041(4) 0.100(6) 0.022(4) 0.021(6) 0.014(4)
C105 0.087(5) 0.039(3) 0.065(4) 0.009(3) 0.003(4) -0.001(3)
C106 0.078(4) 0.041(3) 0.073(5) 0.014(3) 0.000(4) 0.009(3)
C107 0.093(6) 0.061(4) 0.135(8) 0.033(5) 0.007(5) 0.021(4)
C108 0.192(12) 0.127(8) 0.220(14) 0.039(9) 0.142(11) -0.010(8)
C109 0.065(4) 0.047(3) 0.051(3) 0.008(3) 0.025(3) -0.003(3)
C110 0.066(4) 0.083(5) 0.063(4) 0.008(4) 0.025(4) -0.017(4)
C111 0.084(6) 0.108(6) 0.081(6) 0.024(5) 0.032(5) -0.017(5)
C112 0.092(6) 0.128(7) 0.096(7) 0.023(5) 0.056(6) -0.015(6)
C113 0.113(7) 0.104(6) 0.061(5) 0.008(4) 0.046(5) -0.018(5)
C114 0.074(4) 0.065(4) 0.051(4) 0.011(3) 0.026(3) -0.005(3)
C115 0.094(5) 0.078(4) 0.039(3) 0.003(3) 0.020(4) -0.004(4)
C116 0.117(7) 0.174(9) 0.048(4) -0.015(5) 0.030(5) -0.024(6)
C117 0.086(6) 0.229(13) 0.113(9) 0.013(9) 0.011(6) -0.056(7)
C118 0.116(6) 0.067(4) 0.057(4) 0.021(4) 0.029(4) 0.031(5)
C119 0.146(7) 0.086(5) 0.078(5) 0.032(4) 0.034(5) 0.052(5)
C120 0.162(9) 0.088(6) 0.080(6) 0.036(5) 0.034(6) 0.063(6)
C121 0.159(9) 0.118(7) 0.068(5) 0.026(5) 0.007(6) 0.086(7)
C122 0.123(6) 0.120(6) 0.046(4) 0.001(4) 0.006(4) 0.063(5)
C123 0.092(5) 0.097(5) 0.036(3) 0.009(4) 0.010(3) 0.042(5)
C124 0.073(4) 0.084(5) 0.038(3) -0.002(3) 0.008(3) 0.008(4)
C125 0.084(5) 0.120(7) 0.074(5) -0.016(5) -0.013(4) 0.001(5)
C126 0.33(2) 0.134(11) 0.186(15) 0.087(11) 0.075(15) 0.046(12)
C127 0.035(3) 0.048(3) 0.055(3) 0.011(3) 0.009(2) -0.005(3)
C128 0.049(3) 0.061(4) 0.072(4) 0.005(3) 0.012(3) -0.003(3)
C129 0.046(4) 0.068(4) 0.124(7) 0.002(4) 0.010(4) -0.011(4)
C130 0.042(4) 0.100(6) 0.125(7) -0.011(5) -0.004(4) -0.006(4)
C131 0.050(4) 0.083(5) 0.104(6) 0.007(4) 0.019(4) 0.011(4)
C132 0.045(3) 0.058(4) 0.070(4) 0.007(3) 0.017(3) -0.003(3)
C133 0.052(4) 0.061(4) 0.093(5) 0.021(4) 0.030(4) 0.018(3)
C134 0.068(5) 0.066(5) 0.164(9) 0.018(5) 0.010(5) 0.026(4)
C135 0.099(7) 0.065(5) 0.228(13) -0.038(7) -0.037(7) -0.007(5)
C136 0.083(5) 0.072(4) 0.048(4) 0.000(3) 0.030(3) 0.019(4)
C137 0.104(6) 0.087(5) 0.066(5) 0.007(4) 0.048(4) 0.018(4)
C138 0.139(8) 0.123(7) 0.054(5) -0.008(5) 0.049(5) 0.030(6)
C139 0.196(11) 0.087(6) 0.098(7) -0.023(5) 0.075(8) 0.005(7)
C140 0.169(9) 0.088(6) 0.110(7) -0.042(5) 0.075(7) -0.014(6)
C141 0.084(5) 0.058(4) 0.056(4) -0.012(3) 0.026(3) 0.014(3)
C142 0.063(4) 0.049(3) 0.062(4) -0.005(3) 0.015(3) 0.005(3)
C143 0.108(6) 0.043(3) 0.109(6) -0.007(4) 0.042(5) 0.001(4)
C144 0.255(14) 0.117(8) 0.133(10) 0.028(7) 0.112(10) 0.006(8)

loop_
_atom_type_symbol
_atom_type_description
_atom_type_scat_dispersion_real
_atom_type_scat_dispersion_imag
_atom_type_scat_source
C C 0.0033 0.0016 'International Tables Vol C Tables 4.2.6.8 and 6.1.1.4'
H H 0.0000 0.0000 'International Tables Vol C Tables 4.2.6.8 and 6.1.1.4'
Eu Eu -0.1578 3.6682 'International Tables Vol C Tables 4.2.6.8 and 6.1.1.4'
O O 0.0106 0.0060 'International Tables Vol C Tables 4.2.6.8 and 6.1.1.4'

loop_
_geom_angle_atom_site_label_1
_geom_angle_atom_site_label_2
_geom_angle_atom_site_label_3
_geom_angle
Eu7 Eu1 Eu5 150.775(9)
O49 Eu1 Eu5 42.58(6)
O49 Eu1 Eu7 136.86(6)
O50 Eu1 Eu5 91.58(8)
O50 Eu1 Eu7 111.24(8)
O50 Eu1 O49 58.69(10)
O50 Eu1 O54 121.71(10)
O50 Eu1 O56 140.30(10)
O50 Eu1 O57 143.56(10)
O51 Eu1 Eu5 91.66(8)
O51 Eu1 Eu7 77.96(7)
O51 Eu1 O49 58.92(9)
O51 Eu1 O50 74.37(11)
O51 Eu1 O54 120.77(9)
O51 Eu1 O55 76.50(10)
O51 Eu1 O56 74.59(11)
O51 Eu1 O57 140.15(11)
O51 Eu1 O58 143.19(11)
O52 Eu1 Eu5 37.63(8)
O52 Eu1 Eu7 113.29(8)
O52 Eu1 O49 58.38(10)
O52 Eu1 O50 117.07(11)
O52 Eu1 O51 74.06(11)
O52 Eu1 O54 121.21(10)
O52 Eu1 O55 143.14(11)
O52 Eu1 O56 76.68(11)
O52 Eu1 O57 75.15(11)
O52 Eu1 O58 140.90(11)
O53 Eu1 Eu5 37.77(8)
O53 Eu1 Eu7 164.73(7)
O53 Eu1 O49 58.33(9)
O53 Eu1 O50 73.96(10)
O53 Eu1 O51 117.25(10)
O53 Eu1 O52 74.53(11)
O53 Eu1 O54 121.98(9)
O53 Eu1 O55 140.06(11)
O53 Eu1 O56 143.62(11)
O53 Eu1 O57 77.30(10)
O53 Eu1 O58 75.28(11)
O54 Eu1 Eu5 137.35(6)
O54 Eu1 Eu7 42.84(6)
O54 Eu1 O49 179.49(9)
O55 Eu1 Eu5 163.75(7)
O55 Eu1 Eu7 37.83(7)
O55 Eu1 O49 121.22(9)
O55 Eu1 O50 74.67(10)
O55 Eu1 O54 58.86(9)
O55 Eu1 O56 74.50(11)
O55 Eu1 O57 117.45(10)
O56 Eu1 Eu5 113.45(8)
O56 Eu1 Eu7 37.56(8)
O56 Eu1 O49 121.22(10)
O56 Eu1 O54 58.28(10)
O56 Eu1 O57 74.18(11)
O57 Eu1 Eu5 78.77(8)
O57 Eu1 Eu7 91.76(7)
O57 Eu1 O49 121.33(10)
O57 Eu1 O54 58.59(10)
O58 Eu1 Eu5 111.79(7)
O58 Eu1 Eu7 91.66(7)
O58 Eu1 O49 121.64(9)
O58 Eu1 O50 76.93(10)
O58 Eu1 O54 58.86(9)
O58 Eu1 O55 74.05(10)
O58 Eu1 O56 117.14(11)
O58 Eu1 O57 74.44(11)
Eu3 Eu2 Eu1 61.127(6)
Eu5 Eu2 Eu1 61.175(7)
Eu5 Eu2 Eu3 90.000(8)
O1 Eu2 Eu1 100.38(8)
O1 Eu2 Eu3 40.34(8)
O1 Eu2 Eu5 102.00(9)
O1 Eu2 O49 64.50(11)
O4 Eu2 Eu1 131.59(11)
O4 Eu2 Eu3 97.04(11)
O4 Eu2 Eu5 167.23(11)
O4 Eu2 O1 77.17(13)
O4 Eu2 O5 71.15(13)
O4 Eu2 O7 125.52(14)
O4 Eu2 O8 80.42(16)
O4 Eu2 O49 139.78(13)
O4 Eu2 O50 95.44(14)
O4 Eu2 O53 147.93(13)
O5 Eu2 Eu1 80.63(8)
O5 Eu2 Eu3 115.93(9)
O5 Eu2 Eu5 115.20(9)
O5 Eu2 O1 136.92(13)
O5 Eu2 O8 75.14(14)
O5 Eu2 O49 131.41(11)
O7 Eu2 Eu1 102.21(8)
O7 Eu2 Eu3 103.03(8)
O7 Eu2 Eu5 42.02(8)
O7 Eu2 O1 86.55(12)
O7 Eu2 O5 135.81(12)
O7 Eu2 O8 69.36(14)
O7 Eu2 O49 65.89(11)
O8 Eu2 Eu1 129.36(11)
O8 Eu2 Eu3 167.38(10)
O8 Eu2 Eu5 90.39(12)
O8 Eu2 O1 127.49(13)
O8 Eu2 O49 132.64(13)
O49 Eu2 Eu1 50.78(7)
O49 Eu2 Eu3 45.25(7)
O49 Eu2 Eu5 45.01(7)
O50 Eu2 Eu1 39.23(8)
O50 Eu2 Eu3 39.97(7)
O50 Eu2 Eu5 96.79(8)
O50 Eu2 O1 77.19(11)
O50 Eu2 O5 77.56(12)
O50 Eu2 O7 131.19(12)
O50 Eu2 O8 152.25(13)
O50 Eu2 O49 65.54(11)
O53 Eu2 Eu1 38.79(7)
O53 Eu2 Eu3 96.41(7)
O53 Eu2 Eu5 40.29(8)
O53 Eu2 O1 129.35(11)
O53 Eu2 O5 76.78(12)
O53 Eu2 O7 79.03(11)
O53 Eu2 O8 92.03(13)
O53 Eu2 O49 65.27(10)
O53 Eu2 O50 76.91(11)
Eu2 Eu3 Eu1 61.631(6)
Eu4 Eu3 Eu1 61.346(7)
Eu4 Eu3 Eu2 90.179(8)
O1 Eu3 Eu1 101.93(8)
O1 Eu3 Eu2 41.41(8)
O1 Eu3 Eu4 102.23(9)
O1 Eu3 O2 68.33(13)
O1 Eu3 O11 136.78(13)
O1 Eu3 O13 86.38(12)
O1 Eu3 O49 65.02(11)
O1 Eu3 O51 130.46(11)
O2 Eu3 Eu1 127.34(10)
O2 Eu3 Eu2 87.61(10)
O2 Eu3 Eu4 167.51(10)
O2 Eu3 O13 128.60(13)
O2 Eu3 O49 130.13(12)
O10 Eu3 Eu1 134.62(12)
O10 Eu3 Eu2 163.71(12)
O10 Eu3 Eu4 99.45(13)
O10 Eu3 O1 122.92(14)
O10 Eu3 O2 80.14(17)
O10 Eu3 O11 71.24(13)
O10 Eu3 O13 77.61(14)
O10 Eu3 O49 141.49(14)
O10 Eu3 O50 148.62(13)
O10 Eu3 O51 98.72(15)
O11 Eu3 Eu1 81.17(8)
O11 Eu3 Eu2 116.20(9)
O11 Eu3 Eu4 116.10(9)
O11 Eu3 O2 75.75(13)
O11 Eu3 O13 136.00(12)
O11 Eu3 O49 132.23(11)
O13 Eu3 Eu1 100.60(8)
O13 Eu3 Eu2 102.31(8)
O13 Eu3 Eu4 40.21(8)
O13 Eu3 O49 64.86(11)
O49 Eu3 Eu1 51.06(7)
O49 Eu3 Eu2 44.99(7)
O49 Eu3 Eu4 45.42(7)
O50 Eu3 Eu1 39.46(8)
O50 Eu3 Eu2 40.42(8)
O50 Eu3 Eu4 97.16(8)
O50 Eu3 O1 78.63(11)
O50 Eu3 O2 89.10(13)
O50 Eu3 O11 77.57(11)
O50 Eu3 O13 130.11(12)
O50 Eu3 O49 65.65(11)
O50 Eu3 O51 77.65(11)
O51 Eu3 Eu1 39.24(7)
O51 Eu3 Eu2 97.10(7)
O51 Eu3 Eu4 39.96(8)
O51 Eu3 O2 152.53(13)
O51 Eu3 O11 77.93(12)
O51 Eu3 O13 76.94(12)
O51 Eu3 O49 65.64(10)
Eu3 Eu4 Eu1 61.303(7)
Eu3 Eu4 Eu5 89.749(8)
Eu5 Eu4 Eu1 61.185(7)
O13 Eu4 Eu1 101.93(9)
O13 Eu4 Eu3 41.62(9)
O13 Eu4 Eu5 102.51(8)
O13 Eu4 O14 69.30(14)
O13 Eu4 O17 136.73(13)
O13 Eu4 O19 86.28(12)
O13 Eu4 O49 65.67(11)
O13 Eu4 O51 78.48(12)
O14 Eu4 Eu1 128.02(12)
O14 Eu4 Eu3 89.34(13)
O14 Eu4 Eu5 168.01(11)
O14 Eu4 O17 74.94(14)
O14 Eu4 O19 128.18(14)
O14 Eu4 O49 132.08(14)
O16 Eu4 Eu1 133.62(13)
O16 Eu4 Eu3 165.06(13)
O16 Eu4 Eu5 98.75(12)
O16 Eu4 O13 123.88(15)
O16 Eu4 O14 79.79(18)
O16 Eu4 O17 70.57(15)
O16 Eu4 O19 77.46(14)
O16 Eu4 O49 140.42(13)
O16 Eu4 O51 148.69(13)
O16 Eu4 O52 97.82(16)
O17 Eu4 Eu1 81.45(10)
O17 Eu4 Eu3 116.62(11)
O17 Eu4 Eu5 115.98(10)
O17 Eu4 O19 136.05(14)
O17 Eu4 O49 132.48(12)
O19 Eu4 Eu1 100.78(9)
O19 Eu4 Eu3 101.91(9)
O19 Eu4 Eu5 40.62(9)
O19 Eu4 O49 64.35(11)
O49 Eu4 Eu1 51.03(7)
O49 Eu4 Eu3 45.27(7)
O49 Eu4 Eu5 44.73(7)
O51 Eu4 Eu1 39.14(7)
O51 Eu4 Eu3 40.19(8)
O51 Eu4 Eu5 96.63(7)
O51 Eu4 O14 90.36(14)
O51 Eu4 O17 78.19(13)
O51 Eu4 O19 129.71(12)
O51 Eu4 O49 65.69(10)
O52 Eu4 Eu1 39.10(8)
O52 Eu4 Eu3 96.57(8)
O52 Eu4 Eu5 39.80(8)
O52 Eu4 O13 130.45(12)
O52 Eu4 O14 152.09(13)
O52 Eu4 O17 78.05(12)
O52 Eu4 O19 77.29(12)
O52 Eu4 O49 65.05(11)
O52 Eu4 O51 77.26(11)
Eu2 Eu5 Eu1 61.688(7)
Eu2 Eu5 Eu4 90.070(8)
Eu4 Eu5 Eu1 61.235(7)
O7 Eu5 Eu1 101.55(8)
O7 Eu5 Eu2 40.83(8)
O7 Eu5 Eu4 102.60(8)
O7 Eu5 O49 65.17(11)
O19 Eu5 Eu1 101.87(9)
O19 Eu5 Eu2 102.25(9)
O19 Eu5 Eu4 41.69(8)
O19 Eu5 O7 86.21(12)
O19 Eu5 O23 135.52(13)
O19 Eu5 O49 65.38(11)
O20 Eu5 Eu1 128.84(13)
O20 Eu5 Eu2 166.40(12)
O20 Eu5 Eu4 89.13(12)
O20 Eu5 O7 126.43(15)
O20 Eu5 O19 68.61(15)
O20 Eu5 O23 75.68(16)
O20 Eu5 O49 131.41(14)
O22 Eu5 Eu1 131.86(13)
O22 Eu5 Eu2 97.87(13)
O22 Eu5 Eu4 166.85(13)
O22 Eu5 O7 77.32(13)
O22 Eu5 O19 125.74(15)
O22 Eu5 O20 80.69(18)
O22 Eu5 O23 70.98(13)
O22 Eu5 O49 140.55(14)
O22 Eu5 O52 147.75(13)
O22 Eu5 O53 96.21(15)
O23 Eu5 Eu1 80.44(9)
O23 Eu5 Eu2 116.80(10)
O23 Eu5 Eu4 114.65(9)
O23 Eu5 O7 137.47(12)
O23 Eu5 O49 131.52(11)
O49 Eu5 Eu1 51.09(7)
O49 Eu5 Eu2 45.09(7)
O49 Eu5 Eu4 45.21(7)
O52 Eu5 Eu1 39.16(8)
O52 Eu5 Eu2 96.97(8)
O52 Eu5 Eu4 39.72(8)
O52 Eu5 O7 130.24(11)
O52 Eu5 O19 78.23(12)
O52 Eu5 O20 91.06(15)
O52 Eu5 O23 76.78(12)
O52 Eu5 O49 65.36(11)
O52 Eu5 O53 77.44(11)
O53 Eu5 Eu1 39.19(7)
O53 Eu5 Eu2 40.14(7)
O53 Eu5 Eu4 96.61(7)
O53 Eu5 O7 77.76(11)
O53 Eu5 O19 130.36(12)
O53 Eu5 O20 153.32(14)
O53 Eu5 O23 78.27(12)
O53 Eu5 O49 65.22(10)
Eu7 Eu6 Eu1 61.202(7)
Eu7 Eu6 Eu9 90.343(8)
Eu9 Eu6 Eu1 61.349(7)
O25 Eu6 Eu1 134.51(11)
O25 Eu6 Eu7 164.28(11)
O25 Eu6 Eu9 98.69(11)
O25 Eu6 O26 71.13(13)
O25 Eu6 O28 123.28(13)
O25 Eu6 O29 79.96(15)
O25 Eu6 O43 77.85(13)
O25 Eu6 O54 140.84(12)
O25 Eu6 O55 149.05(12)
O25 Eu6 O58 98.40(14)
O26 Eu6 Eu1 81.34(9)
O26 Eu6 Eu7 116.46(9)
O26 Eu6 Eu9 115.43(9)
O26 Eu6 O29 75.86(13)
O26 Eu6 O43 136.23(12)
O26 Eu6 O54 132.05(11)
O28 Eu6 Eu1 101.63(8)
O28 Eu6 Eu7 41.49(8)
O28 Eu6 Eu9 102.74(8)
O28 Eu6 O26 137.01(12)
O28 Eu6 O29 68.68(13)
O28 Eu6 O43 85.98(11)
O28 Eu6 O54 65.41(11)
O29 Eu6 Eu1 127.83(10)
O29 Eu6 Eu7 88.48(10)
O29 Eu6 Eu9 167.71(9)
O29 Eu6 O54 131.09(12)
O43 Eu6 Eu1 100.36(9)
O43 Eu6 Eu7 101.62(8)
O43 Eu6 Eu9 40.26(9)
O43 Eu6 O29 128.27(13)
O43 Eu6 O54 64.19(11)
O54 Eu6 Eu1 50.72(7)
O54 Eu6 Eu7 45.14(6)
O54 Eu6 Eu9 45.44(6)
O55 Eu6 Eu1 39.17(7)
O55 Eu6 Eu7 40.13(7)
O55 Eu6 Eu9 97.02(8)
O55 Eu6 O26 78.06(12)
O55 Eu6 O28 78.39(11)
O55 Eu6 O29 89.94(13)
O55 Eu6 O43 129.32(12)
O55 Eu6 O54 65.45(10)
O55 Eu6 O58 77.31(11)
O58 Eu6 Eu1 39.22(8)
O58 Eu6 Eu7 96.78(8)
O58 Eu6 Eu9 39.88(7)
O58 Eu6 O26 77.51(12)
O58 Eu6 O28 130.49(12)
O58 Eu6 O29 152.35(11)
O58 Eu6 O43 77.33(11)
O58 Eu6 O54 65.33(10)
Eu6 Eu7 Eu1 61.419(7)
Eu6 Eu7 Eu8 89.780(8)
Eu8 Eu7 Eu1 61.335(7)
O28 Eu7 Eu1 100.74(8)
O28 Eu7 Eu6 40.36(8)
O28 Eu7 Eu8 101.75(8)
O28 Eu7 O54 64.86(11)
O31 Eu7 Eu1 131.47(11)
O31 Eu7 Eu6 96.51(12)
O31 Eu7 Eu8 167.17(11)
O31 Eu7 O28 76.50(13)
O31 Eu7 O32 71.28(14)
O31 Eu7 O34 125.75(14)
O31 Eu7 O35 80.31(17)
O31 Eu7 O54 139.44(13)
O31 Eu7 O55 95.16(14)
O31 Eu7 O56 148.80(13)
O32 Eu7 Eu1 81.03(8)
O32 Eu7 Eu6 116.61(9)
O32 Eu7 Eu8 115.72(10)
O32 Eu7 O28 137.08(13)
O32 Eu7 O54 131.88(11)
O34 Eu7 Eu1 102.07(8)
O34 Eu7 Eu6 103.13(9)
O34 Eu7 Eu8 41.56(9)
O34 Eu7 O28 86.90(12)
O34 Eu7 O32 135.16(14)
O34 Eu7 O54 65.85(11)
O35 Eu7 Eu1 130.73(12)
O35 Eu7 Eu6 165.50(11)
O35 Eu7 Eu8 90.82(11)
O35 Eu7 O28 125.59(14)
O35 Eu7 O32 75.98(14)
O35 Eu7 O34 68.42(13)
O35 Eu7 O54 132.24(13)
O54 Eu7 Eu1 50.86(7)
O54 Eu7 Eu6 45.41(7)
O54 Eu7 Eu8 44.57(7)
O55 Eu7 Eu1 39.39(8)
O55 Eu7 Eu6 39.91(7)
O55 Eu7 Eu8 96.82(7)
O55 Eu7 O28 77.11(11)
O55 Eu7 O32 78.34(11)
O55 Eu7 O34 131.11(11)
O55 Eu7 O35 154.01(13)
O55 Eu7 O54 65.50(10)
O56 Eu7 Eu1 39.66(8)
O56 Eu7 Eu6 97.20(8)
O56 Eu7 Eu8 39.89(8)
O56 Eu7 O28 129.78(11)
O56 Eu7 O32 77.52(12)
O56 Eu7 O34 77.72(12)
O56 Eu7 O35 92.52(14)
O56 Eu7 O54 65.19(11)
O56 Eu7 O55 78.10(11)
Eu7 Eu8 Eu1 61.116(7)
Eu9 Eu8 Eu1 61.324(7)
Eu9 Eu8 Eu7 90.142(8)
O34 Eu8 Eu1 101.12(8)
O34 Eu8 Eu7 40.82(8)
O34 Eu8 Eu9 103.48(9)
O34 Eu8 O54 65.65(11)
O37 Eu8 Eu1 102.27(8)
O37 Eu8 Eu7 102.39(9)
O37 Eu8 Eu9 42.13(8)
O37 Eu8 O34 86.83(12)
O37 Eu8 O38 67.76(14)
O37 Eu8 O54 65.71(11)
O38 Eu8 Eu1 128.36(11)
O38 Eu8 Eu7 166.69(11)
O38 Eu8 Eu9 87.94(11)
O38 Eu8 O34 127.23(14)
O38 Eu8 O54 130.53(13)
O40 Eu8 Eu1 135.24(13)
O40 Eu8 Eu7 100.61(12)
O40 Eu8 Eu9 163.28(13)
O40 Eu8 O34 77.53(15)
O40 Eu8 O37 122.10(15)
O40 Eu8 O38 78.64(17)
O40 Eu8 O41 70.83(16)
O40 Eu8 O54 142.24(14)
O40 Eu8 O56 99.27(15)
O40 Eu8 O57 148.00(16)
O41 Eu8 Eu1 80.78(9)
O41 Eu8 Eu7 115.17(10)
O41 Eu8 Eu9 116.12(10)
O41 Eu8 O34 134.66(14)
O41 Eu8 O37 137.61(13)
O41 Eu8 O38 77.34(15)
O41 Eu8 O54 131.53(12)
O54 Eu8 Eu1 50.75(7)
O54 Eu8 Eu7 44.99(7)
O54 Eu8 Eu9 45.40(7)
O56 Eu8 Eu1 39.58(7)
O56 Eu8 Eu7 39.62(8)
O56 Eu8 Eu9 97.17(8)
O56 Eu8 O34 76.77(11)
O56 Eu8 O37 130.87(12)
O56 Eu8 O38 153.67(14)
O56 Eu8 O41 77.23(13)
O56 Eu8 O54 65.32(11)
O57 Eu8 Eu1 39.54(8)
O57 Eu8 Eu7 97.09(8)
O57 Eu8 Eu9 40.15(8)
O57 Eu8 O34 131.09(12)
O57 Eu8 O37 79.05(11)
O57 Eu8 O38 89.91(14)
O57 Eu8 O41 77.55(13)
O57 Eu8 O54 65.84(11)
O57 Eu8 O56 78.04(11)
Eu6 Eu9 Eu1 61.272(7)
Eu6 Eu9 Eu8 89.732(8)
Eu8 Eu9 Eu1 61.250(7)
O37 Eu9 Eu1 100.93(8)
O37 Eu9 Eu6 101.48(8)
O37 Eu9 Eu8 40.82(8)
O37 Eu9 O54 64.30(10)
O43 Eu9 Eu1 101.13(8)
O43 Eu9 Eu6 41.13(8)
O43 Eu9 Eu8 101.08(8)
O43 Eu9 O37 84.71(12)
O43 Eu9 O44 68.88(14)
O43 Eu9 O47 135.92(13)
O43 Eu9 O54 64.66(11)
O43 Eu9 O57 129.49(11)
O44 Eu9 Eu1 127.85(10)
O44 Eu9 Eu6 87.85(11)
O44 Eu9 Eu8 166.75(10)
O44 Eu9 O37 127.23(13)
O44 Eu9 O47 76.10(14)
O44 Eu9 O54 130.56(13)
O46 Eu9 Eu1 131.28(13)
O46 Eu9 Eu6 167.38(13)
O46 Eu9 Eu8 98.11(12)
O46 Eu9 O37 78.65(13)
O46 Eu9 O43 126.95(14)
O46 Eu9 O44 82.26(17)
O46 Eu9 O47 71.35(14)
O46 Eu9 O54 140.60(13)
O46 Eu9 O57 95.36(15)
O46 Eu9 O58 147.06(13)
O47 Eu9 Eu1 79.78(8)
O47 Eu9 Eu6 113.87(9)
O47 Eu9 Eu8 116.68(10)
O47 Eu9 O37 138.94(14)
O47 Eu9 O54 130.42(11)
O54 Eu9 Eu1 50.66(7)
O54 Eu9 Eu6 45.33(7)
O54 Eu9 Eu8 44.60(7)
O57 Eu9 Eu1 39.60(8)
O57 Eu9 Eu6 96.99(8)
O57 Eu9 Eu8 39.74(7)
O57 Eu9 O37 77.43(11)
O57 Eu9 O44 153.51(12)
O57 Eu9 O47 78.15(13)
O57 Eu9 O54 64.98(11)
O58 Eu9 Eu1 39.14(8)
O58 Eu9 Eu6 39.99(8)
O58 Eu9 Eu8 96.59(8)
O58 Eu9 O37 129.40(11)
O58 Eu9 O43 78.26(11)
O58 Eu9 O44 89.90(13)
O58 Eu9 O47 75.71(12)
O58 Eu9 O54 65.33(10)
O58 Eu9 O57 77.78(11)
Eu3 O1 Eu2 98.25(11)
C1 O1 Eu2 120.6(3)
C1 O1 Eu3 133.8(3)
C7 O2 Eu3 138.6(4)
C3 O3 C9 117.6(5)
C10 O4 Eu2 141.2(4)
C16 O5 Eu2 136.4(4)
C12 O6 C18 116.8(7)
Eu2 O7 Eu5 97.15(12)
C19 O7 Eu2 135.2(3)
C19 O7 Eu5 118.8(3)
C25 O8 Eu2 139.5(4)
C21 O9 C27 118.7(6)
C28 O10 Eu3 141.2(4)
C34 O11 Eu3 135.9(3)
C30 O12 C36 116.8(5)
Eu4 O13 Eu3 98.17(12)
C37 O13 Eu3 119.4(3)
C37 O13 Eu4 134.8(4)
C43 O14 Eu4 138.9(4)
C39 O15 C45 117.3(6)
C46 O16 Eu4 142.1(4)
C52 O17 Eu4 136.0(4)
C48 O18 C54 118.3(7)
Eu5 O19 Eu4 97.69(13)
C55 O19 Eu4 119.2(3)
C55 O19 Eu5 134.8(4)
C61 O20 Eu5 140.3(5)
C57 O21 C63 118.2(7)
C64 O22 Eu5 140.6(4)
C70 O23 Eu5 134.3(4)
C66 O24 C72 116.9(6)
C73 O25 Eu6 141.5(3)
C79 O26 Eu6 137.0(3)
C75 O27 C81 118.0(6)
Eu6 O28 Eu7 98.15(12)
C82 O28 Eu6 134.8(3)
C82 O28 Eu7 119.9(3)
C88 O29 Eu6 139.2(4)
C84 O30 C90 116.5(5)
C91 O31 Eu7 140.4(4)
C97 O32 Eu7 136.2(4)
C93 O33 C99 119.9(7)
Eu7 O34 Eu8 97.63(12)
C100 O34 Eu7 133.8(3)
C100 O34 Eu8 121.9(3)
C106 O35 Eu7 140.9(4)
C102 O36 C108 117.4(6)
Eu8 O37 Eu9 97.05(11)
C109 O37 Eu8 135.6(4)
C109 O37 Eu9 119.5(3)
C115 O38 Eu8 139.6(4)
C111 O39 C117 117.6(6)
C118 O40 Eu8 140.1(5)
C124 O41 Eu8 136.8(4)
C120 O42 C126 116.4(11)
Eu9 O43 Eu6 98.61(12)
C127 O43 Eu6 120.0(3)
C127 O43 Eu9 133.4(3)
C133 O44 Eu9 138.8(4)
C129 O45 C135 117.6(6)
C136 O46 Eu9 140.2(4)
C142 O47 Eu9 136.2(4)
C138 O48 C144 116.6(8)
Eu2 O49 Eu1 86.79(9)
Eu2 O49 Eu3 89.77(11)
Eu2 O49 Eu4 172.77(14)
Eu3 O49 Eu1 86.06(9)
Eu3 O49 Eu4 89.31(9)
Eu4 O49 Eu1 85.99(9)
Eu5 O49 Eu1 86.33(9)
Eu5 O49 Eu2 89.91(9)
Eu5 O49 Eu3 172.39(14)
Eu5 O49 Eu4 90.06(11)
Eu2 O50 Eu1 103.01(12)
Eu3 O50 Eu1 102.97(12)
Eu3 O50 Eu2 99.61(12)
Eu3 O51 Eu1 102.98(12)
Eu4 O51 Eu1 103.38(12)
Eu4 O51 Eu3 99.85(12)
Eu4 O52 Eu1 103.39(13)
Eu4 O52 Eu5 100.48(12)
Eu5 O52 Eu1 103.21(13)
Eu2 O53 Eu1 103.96(12)
Eu2 O53 Eu5 99.58(11)
Eu5 O53 Eu1 103.04(12)
Eu6 O54 Eu1 86.31(9)
Eu6 O54 Eu9 89.23(9)
Eu7 O54 Eu1 86.30(9)
Eu7 O54 Eu6 89.44(10)
Eu7 O54 Eu9 172.55(13)
Eu8 O54 Eu1 86.87(9)
Eu8 O54 Eu6 173.17(14)
Eu8 O54 Eu7 90.44(10)
Eu8 O54 Eu9 90.00(10)
Eu9 O54 Eu1 86.30(9)
Eu6 O55 Eu1 103.40(11)
Eu6 O55 Eu7 99.96(11)
Eu7 O55 Eu1 102.78(12)
Eu7 O56 Eu1 102.78(13)
Eu7 O56 Eu8 100.49(12)
Eu8 O56 Eu1 102.69(12)
Eu8 O57 Eu1 103.00(12)
Eu8 O57 Eu9 100.11(12)
Eu9 O57 Eu1 102.51(13)
Eu6 O58 Eu1 103.15(11)
Eu9 O58 Eu1 103.41(12)
Eu9 O58 Eu6 100.12(11)
O1 C1 C2 116.6(5)
O1 C1 C6 122.9(5)
C2 C1 C6 120.5(5)
C1 C2 H2 119.6
C3 C2 C1 120.7(6)
C3 C2 H2 119.6
O3 C3 C2 125.1(7)
O3 C3 C4 115.7(6)
C2 C3 C4 119.1(6)
C3 C4 H4 120.2
C5 C4 C3 119.5(6)
C5 C4 H4 120.2
C4 C5 H5 118.9
C4 C5 C6 122.2(7)
C6 C5 H5 118.9
C1 C6 C5 117.8(6)
C1 C6 C7 122.2(5)
C5 C6 C7 120.0(6)
O2 C7 C6 123.5(6)
O2 C7 C8 116.4(6)
C6 C7 C8 120.1(6)
C7 C8 H8A 109.5
C7 C8 H8B 109.5
C7 C8 H8C 109.5
H8A C8 H8B 109.5
H8A C8 H8C 109.5
H8B C8 H8C 109.5
O3 C9 H9A 109.5
O3 C9 H9B 109.5
O3 C9 H9C 109.5
H9A C9 H9B 109.5
H9A C9 H9C 109.5
H9B C9 H9C 109.5
O4 C10 C11 118.6(6)
O4 C10 C15 123.3(5)
C11 C10 C15 118.1(6)
C10 C11 H11 119.5
C12 C11 C10 121.1(7)
C12 C11 H11 119.5
O6 C12 C13 112.5(8)
C11 C12 O6 125.3(8)
C11 C12 C13 122.2(7)
C12 C13 H13 121.6
C14 C13 C12 116.9(8)
C14 C13 H13 121.6
C13 C14 H14 117.9
C13 C14 C15 124.2(7)
C15 C14 H14 117.9
C14 C15 C10 117.5(6)
C14 C15 C16 120.2(6)
C16 C15 C10 122.1(6)
O5 C16 C15 123.5(5)
O5 C16 C17 116.0(6)
C15 C16 C17 120.6(6)
C16 C17 H17A 109.5
C16 C17 H17B 109.5
C16 C17 H17C 109.5
H17A C17 H17B 109.5
H17A C17 H17C 109.5
H17B C17 H17C 109.5
O6 C18 H18A 109.5
O6 C18 H18B 109.5
O6 C18 H18C 109.5
H18A C18 H18B 109.5
H18A C18 H18C 109.5
H18B C18 H18C 109.5
O7 C19 C20 117.3(5)
O7 C19 C24 122.5(5)
C20 C19 C24 120.2(5)
C19 C20 H20 119.3
C19 C20 C21 121.3(6)
C21 C20 H20 119.3
O9 C21 C20 125.9(7)
O9 C21 C22 115.9(6)
C20 C21 C22 118.1(7)
C21 C22 H22 119.6
C23 C22 C21 120.8(6)
C23 C22 H22 119.6
C22 C23 H23 119.1
C22 C23 C24 121.9(7)
C24 C23 H23 119.1
C19 C24 C25 122.0(5)
C23 C24 C19 117.7(6)
C23 C24 C25 120.3(6)
O8 C25 C24 124.4(6)
O8 C25 C26 115.0(6)
C24 C25 C26 120.6(6)
C25 C26 H26A 109.5
C25 C26 H26B 109.5
C25 C26 H26C 109.5
H26A C26 H26B 109.5
H26A C26 H26C 109.5
H26B C26 H26C 109.5
O9 C27 H27A 109.5
O9 C27 H27B 109.5
O9 C27 H27C 109.5
H27A C27 H27B 109.5
H27A C27 H27C 109.5
H27B C27 H27C 109.5
O10 C28 C29 117.4(5)
O10 C28 C33 123.7(5)
C33 C28 C29 119.0(5)
C28 C29 H29 119.6
C30 C29 C28 120.8(6)
C30 C29 H29 119.6
O12 C30 C29 125.0(6)
O12 C30 C31 113.4(5)
C29 C30 C31 121.7(5)
C30 C31 H31 120.7
C32 C31 C30 118.7(6)
C32 C31 H31 120.7
C31 C32 H32 118.7
C31 C32 C33 122.7(6)
C33 C32 H32 118.7
C28 C33 C34 122.2(5)
C32 C33 C28 117.2(5)
C32 C33 C34 120.5(5)
O11 C34 C33 123.5(5)
O11 C34 C35 115.1(5)
C33 C34 C35 121.4(5)
C34 C35 H35A 109.5
C34 C35 H35B 109.5
C34 C35 H35C 109.5
H35A C35 H35B 109.5
H35A C35 H35C 109.5
H35B C35 H35C 109.5
O12 C36 H36A 109.5
O12 C36 H36B 109.5
O12 C36 H36C 109.5
H36A C36 H36B 109.5
H36A C36 H36C 109.5
H36B C36 H36C 109.5
O13 C37 C38 118.0(5)
O13 C37 C42 121.6(6)
C38 C37 C42 120.4(5)
C37 C38 H38 119.8
C39 C38 C37 120.5(6)
C39 C38 H38 119.8
O15 C39 C38 124.5(7)
O15 C39 C40 113.5(6)
C38 C39 C40 121.9(7)
C39 C40 H40 121.2
C41 C40 C39 117.7(7)
C41 C40 H40 121.2
C40 C41 H41 118.5
C40 C41 C42 123.1(7)
C42 C41 H41 118.5
C37 C42 C41 116.2(6)
C37 C42 C43 122.9(5)
C41 C42 C43 120.8(6)
O14 C43 C42 123.4(5)
O14 C43 C44 115.4(7)
C42 C43 C44 121.2(6)
C43 C44 H44A 109.5
C43 C44 H44B 109.5
C43 C44 H44C 109.5
H44A C44 H44B 109.5
H44A C44 H44C 109.5
H44B C44 H44C 109.5
O15 C45 H45A 109.5
O15 C45 H45B 109.5
O15 C45 H45C 109.5
H45A C45 H45B 109.5
H45A C45 H45C 109.5
H45B C45 H45C 109.5
O16 C46 C47 116.8(6)
O16 C46 C51 123.6(6)
C51 C46 C47 119.6(6)
C46 C47 H47 119.6
C48 C47 C46 120.8(7)
C48 C47 H47 119.6
O18 C48 C47 123.9(8)
O18 C48 C49 116.6(8)
C47 C48 C49 119.5(8)
C48 C49 H49 119.0
C50 C49 C48 122.1(8)
C50 C49 H49 119.0
C49 C50 H50 119.8
C49 C50 C51 120.5(7)
C51 C50 H50 119.8
C46 C51 C50 117.6(6)
C46 C51 C52 122.8(6)
C50 C51 C52 119.5(6)
O17 C52 C51 122.9(5)
O17 C52 C53 115.4(6)
C51 C52 C53 121.7(6)
C52 C53 H53A 109.5
C52 C53 H53B 109.5
C52 C53 H53C 109.5
H53A C53 H53B 109.5
H53A C53 H53C 109.5
H53B C53 H53C 109.5
O18 C54 H54A 109.5
O18 C54 H54B 109.5
O18 C54 H54C 109.5
H54A C54 H54B 109.5
H54A C54 H54C 109.5
H54B C54 H54C 109.5
O19 C55 C56 117.0(6)
O19 C55 C60 122.4(6)
C56 C55 C60 120.5(6)
C55 C56 H56 119.8
C57 C56 C55 120.4(7)
C57 C56 H56 119.8
O21 C57 C56 124.0(8)
O21 C57 C58 115.0(8)
C56 C57 C58 120.9(8)
C57 C58 H58 121.4
C59 C58 C57 117.3(7)
C59 C58 H58 121.4
C58 C59 H59 117.5
C58 C59 C60 125.0(8)
C60 C59 H59 117.5
C59 C60 C55 115.8(7)
C59 C60 C61 122.5(7)
C61 C60 C55 121.6(6)
O20 C61 C60 124.2(7)
O20 C61 C62 118.3(8)
C60 C61 C62 117.6(8)
C61 C62 H62A 109.5
C61 C62 H62B 109.5
C61 C62 H62C 109.5
H62A C62 H62B 109.5
H62A C62 H62C 109.5
H62B C62 H62C 109.5
O21 C63 H63A 109.5
O21 C63 H63B 109.5
O21 C63 H63C 109.5
H63A C63 H63B 109.5
H63A C63 H63C 109.5
H63B C63 H63C 109.5
O22 C64 C65 117.6(5)
O22 C64 C69 124.1(5)
C69 C64 C65 118.3(5)
C64 C65 H65 119.7
C66 C65 C64 120.5(6)
C66 C65 H65 119.7
O24 C66 C67 113.9(7)
C65 C66 O24 124.9(7)
C65 C66 C67 121.1(6)
C66 C67 H67 119.9
C68 C67 C66 120.2(7)
C68 C67 H67 119.9
C67 C68 H68 119.2
C67 C68 C69 121.6(7)
C69 C68 H68 119.2
C68 C69 C64 118.2(5)
C68 C69 C70 120.0(6)
C70 C69 C64 121.8(5)
O23 C70 C69 123.7(5)
O23 C70 C71 116.5(5)
C69 C70 C71 119.7(5)
C70 C71 H71A 109.5
C70 C71 H71B 109.5
C70 C71 H71C 109.5
H71A C71 H71B 109.5
H71A C71 H71C 109.5
H71B C71 H71C 109.5
O24 C72 H72A 109.5
O24 C72 H72B 109.5
O24 C72 H72C 109.5
H72A C72 H72B 109.5
H72A C72 H72C 109.5
H72B C72 H72C 109.5
O25 C73 C74 117.9(5)
O25 C73 C78 123.7(5)
C74 C73 C78 118.3(5)
C73 C74 H74 119.4
C75 C74 C73 121.1(6)
C75 C74 H74 119.4
O27 C75 C76 115.0(6)
C74 C75 O27 124.1(6)
C74 C75 C76 120.9(6)
C75 C76 H76 120.3
C77 C76 C75 119.4(6)
C77 C76 H76 120.3
C76 C77 H77 118.6
C76 C77 C78 122.7(6)
C78 C77 H77 118.6
C73 C78 C79 121.9(5)
C77 C78 C73 117.4(5)
C77 C78 C79 120.7(5)
O26 C79 C78 123.3(5)
O26 C79 C80 115.6(5)
C78 C79 C80 121.0(5)
C79 C80 H80A 109.5
C79 C80 H80B 109.5
C79 C80 H80C 109.5
H80A C80 H80B 109.5
H80A C80 H80C 109.5
H80B C80 H80C 109.5
O27 C81 H81A 109.5
O27 C81 H81B 109.5
O27 C81 H81C 109.5
H81A C81 H81B 109.5
H81A C81 H81C 109.5
H81B C81 H81C 109.5
O28 C82 C83 117.9(5)
O28 C82 C87 122.6(5)
C83 C82 C87 119.5(5)
C82 C83 H83 119.5
C84 C83 C82 121.0(6)
C84 C83 H83 119.5
O30 C84 C83 125.5(7)
O30 C84 C85 114.3(6)
C85 C84 C83 120.2(6)
C84 C85 H85 120.5
C86 C85 C84 119.1(6)
C86 C85 H85 120.5
C85 C86 H86 118.2
C85 C86 C87 123.6(7)
C87 C86 H86 118.2
C82 C87 C88 121.2(5)
C86 C87 C82 116.6(6)
C86 C87 C88 122.1(6)
O29 C88 C87 123.2(5)
O29 C88 C89 118.2(6)
C87 C88 C89 118.6(6)
C88 C89 H89A 109.5
C88 C89 H89B 109.5
C88 C89 H89C 109.5
H89A C89 H89B 109.5
H89A C89 H89C 109.5
H89B C89 H89C 109.5
O30 C90 H90A 109.5
O30 C90 H90B 109.5
O30 C90 H90C 109.5
H90A C90 H90B 109.5
H90A C90 H90C 109.5
H90B C90 H90C 109.5
O31 C91 C92 116.8(6)
O31 C91 C96 122.7(5)
C92 C91 C96 120.4(6)
C91 C92 H92 119.9
C93 C92 C91 120.2(7)
C93 C92 H92 119.9
O33 C93 C92 123.9(8)
O33 C93 C94 116.0(7)
C92 C93 C94 120.1(7)
C93 C94 H94 120.0
C95 C94 C93 120.0(7)
C95 C94 H94 120.0
C94 C95 H95 118.5
C94 C95 C96 123.0(7)
C96 C95 H95 118.5
C91 C96 C95 116.3(6)
C97 C96 C91 123.4(5)
C97 C96 C95 120.3(6)
O32 C97 C96 123.4(5)
O32 C97 C98 115.0(6)
C96 C97 C98 121.6(5)
C97 C98 H98A 109.5
C97 C98 H98B 109.5
C97 C98 H98C 109.5
H98A C98 H98B 109.5
H98A C98 H98C 109.5
H98B C98 H98C 109.5
O33 C99 H99A 109.5
O33 C99 H99B 109.5
O33 C99 H99C 109.5
H99A C99 H99B 109.5
H99A C99 H99C 109.5
H99B C99 H99C 109.5
O34 C100 C101 115.8(5)
O34 C100 C105 123.5(5)
C101 C100 C105 120.6(5)
C100 C101 H101 120.0
C100 C101 C102 120.1(7)
C102 C101 H101 120.0
O36 C102 C101 124.4(8)
O36 C102 C103 115.3(6)
C103 C102 C101 120.3(7)
C102 C103 H103 120.5
C104 C103 C102 119.1(6)
C104 C103 H103 120.5
C103 C104 H104 118.7
C103 C104 C105 122.7(7)
C105 C104 H104 118.7
C100 C105 C104 117.2(6)
C100 C105 C106 122.2(5)
C104 C105 C106 120.6(6)
O35 C106 C105 122.6(6)
O35 C106 C107 115.2(6)
C105 C106 C107 122.2(6)
C106 C107 H10A 109.5
C106 C107 H10B 109.5
C106 C107 H10C 109.5
H10A C107 H10B 109.5
H10A C107 H10C 109.5
H10B C107 H10C 109.5
O36 C108 H10D 109.5
O36 C108 H10E 109.5
O36 C108 H10F 109.5
H10D C108 H10E 109.5
H10D C108 H10F 109.5
H10E C108 H10F 109.5
O37 C109 C110 117.3(5)
O37 C109 C114 122.2(6)
C110 C109 C114 120.4(5)
C109 C110 H110 119.4
C109 C110 C111 121.2(7)
C111 C110 H110 119.4
O39 C111 C110 126.3(7)
O39 C111 C112 116.0(7)
C110 C111 C112 117.7(8)
C111 C112 H112 119.7
C113 C112 C111 120.5(7)
C113 C112 H112 119.7
C112 C113 H113 118.7
C112 C113 C114 122.6(7)
C114 C113 H113 118.7
C109 C114 C115 121.3(5)
C113 C114 C109 117.5(7)
C113 C114 C115 121.1(6)
O38 C115 C114 124.5(6)
O38 C115 C116 117.1(7)
C114 C115 C116 118.4(6)
C115 C116 H11A 109.5
C115 C116 H11B 109.5
C115 C116 H11C 109.5
H11A C116 H11B 109.5
H11A C116 H11C 109.5
H11B C116 H11C 109.5
O39 C117 H11D 109.5
O39 C117 H11E 109.5
O39 C117 H11F 109.5
H11D C117 H11E 109.5
H11D C117 H11F 109.5
H11E C117 H11F 109.5
O40 C118 C119 117.5(8)
O40 C118 C123 122.4(6)
C119 C118 C123 120.0(8)
C118 C119 H119 120.1
C120 C119 C118 119.9(10)
C120 C119 H119 120.1
O42 C120 C119 124.6(12)
O42 C120 C121 114.0(11)
C121 C120 C119 121.4(9)
C120 C121 H121 119.6
C122 C121 C120 120.8(9)
C122 C121 H121 119.6
C121 C122 H122 119.2
C121 C122 C123 121.6(10)
C123 C122 H122 119.2
C118 C123 C122 116.2(8)
C118 C123 C124 123.6(6)
C124 C123 C122 120.2(8)
O41 C124 C123 123.5(7)
O41 C124 C125 113.9(6)
C123 C124 C125 122.6(7)
C124 C125 H12A 109.5
C124 C125 H12B 109.5
C124 C125 H12C 109.5
H12A C125 H12B 109.5
H12A C125 H12C 109.5
H12B C125 H12C 109.5
O42 C126 H12D 109.5
O42 C126 H12E 109.5
O42 C126 H12F 109.5
H12D C126 H12E 109.5
H12D C126 H12F 109.5
H12E C126 H12F 109.5
O43 C127 C128 117.3(5)
O43 C127 C132 122.7(5)
C128 C127 C132 120.0(5)
C127 C128 H128 119.8
C129 C128 C127 120.5(6)
C129 C128 H128 119.8
C128 C129 O45 124.3(6)
C130 C129 O45 114.5(6)
C130 C129 C128 121.2(7)
C129 C130 H130 120.1
C129 C130 C131 119.8(7)
C131 C130 H130 120.1
C130 C131 H131 119.4
C130 C131 C132 121.2(7)
C132 C131 H131 119.4
C127 C132 C131 117.3(6)
C127 C132 C133 122.6(5)
C131 C132 C133 120.0(6)
O44 C133 C132 123.4(6)
O44 C133 C134 115.4(7)
C132 C133 C134 121.1(7)
C133 C134 H13A 109.5
C133 C134 H13B 109.5
C133 C134 H13C 109.5
H13A C134 H13B 109.5
H13A C134 H13C 109.5
H13B C134 H13C 109.5
O45 C135 H13D 109.5
O45 C135 H13E 109.5
O45 C135 H13F 109.5
H13D C135 H13E 109.5
H13D C135 H13F 109.5
H13E C135 H13F 109.5
O46 C136 C137 117.7(6)
O46 C136 C141 124.0(5)
C141 C136 C137 118.3(6)
C136 C137 H137 119.8
C138 C137 C136 120.4(7)
C138 C137 H137 119.8
O48 C138 C137 125.4(9)
O48 C138 C139 112.8(8)
C137 C138 C139 121.8(7)
C138 C139 H139 121.2
C140 C139 C138 117.5(8)
C140 C139 H139 121.2
C139 C140 H140 117.1
C139 C140 C141 125.7(8)
C141 C140 H140 117.1
C136 C141 C142 122.7(5)
C140 C141 C136 116.3(6)
C140 C141 C142 121.1(7)
O47 C142 C141 123.9(5)
O47 C142 C143 114.5(5)
C141 C142 C143 121.5(5)
C142 C143 H14A 109.5
C142 C143 H14B 109.5
C142 C143 H14C 109.5
H14A C143 H14B 109.5
H14A C143 H14C 109.5
H14B C143 H14C 109.5
O48 C144 H14D 109.5
O48 C144 H14E 109.5
O48 C144 H14F 109.5
H14D C144 H14E 109.5
H14D C144 H14F 109.5
H14E C144 H14F 109.5
O60 C145 H14J 109.5
O60 C145 H14K 109.5
O60 C145 H14L 109.5
H14J C145 H14K 109.5
H14J C145 H14L 109.5
H14K C145 H14L 109.5
O61 C146 H14G 109.5
O61 C146 H14H 109.5
O61 C146 H14I 109.5
H14G C146 H14H 109.5
H14G C146 H14I 109.5
H14H C146 H14I 109.5

loop_
_geom_bond_atom_site_label_1
_geom_bond_atom_site_label_2
_geom_bond_distance
Eu1 Eu5 3.7863(4)
Eu1 Eu7 3.7830(3)
Eu1 O49 2.952(3)
Eu1 O50 2.470(3)
Eu1 O51 2.458(3)
Eu1 O52 2.456(3)
Eu1 O53 2.456(3)
Eu1 O54 2.940(3)
Eu1 O55 2.461(3)
Eu1 O56 2.476(3)
Eu1 O57 2.477(3)
Eu1 O58 2.461(3)
Eu2 Eu3 3.6364(3)
Eu2 Eu5 3.6301(4)
Eu2 O1 2.431(3)
Eu2 O4 2.263(4)
Eu2 O5 2.409(4)
Eu2 O7 2.392(4)
Eu2 O8 2.411(4)
Eu2 O49 2.571(3)
Eu2 O50 2.391(3)
Eu2 O53 2.373(3)
Eu3 Eu4 3.6346(4)
Eu3 O1 2.378(3)
Eu3 O2 2.434(4)
Eu3 O10 2.237(3)
Eu3 O11 2.420(4)
Eu3 O13 2.439(4)
Eu3 O49 2.582(3)
Eu3 O50 2.369(3)
Eu3 O51 2.381(3)
Eu4 Eu5 3.6478(4)
Eu4 O13 2.371(4)
Eu4 O14 2.407(4)
Eu4 O16 2.231(4)
Eu4 O17 2.441(4)
Eu4 O19 2.448(3)
Eu4 O49 2.589(3)
Eu4 O51 2.369(3)
Eu4 O52 2.371(3)
Eu5 O7 2.449(3)
Eu5 O19 2.396(4)
Eu5 O20 2.391(5)
Eu5 O22 2.240(4)
Eu5 O23 2.427(4)
Eu5 O49 2.567(3)
Eu5 O52 2.375(3)
Eu5 O53 2.380(3)
Eu6 Eu7 3.6359(4)
Eu6 Eu9 3.6410(4)
Eu6 O25 2.245(4)
Eu6 O26 2.414(3)
Eu6 O28 2.379(3)
Eu6 O29 2.424(4)
Eu6 O43 2.422(3)
Eu6 O54 2.590(3)
Eu6 O55 2.369(3)
Eu6 O58 2.377(3)
Eu7 Eu8 3.6458(4)
Eu7 O28 2.433(3)
Eu7 O31 2.243(4)
Eu7 O32 2.407(4)
Eu7 O34 2.404(3)
Eu7 O35 2.403(4)
Eu7 O54 2.578(3)
Eu7 O55 2.379(3)
Eu7 O56 2.364(3)
Eu8 Eu9 3.6438(4)
Eu8 O34 2.440(4)
Eu8 O37 2.400(4)
Eu8 O38 2.417(4)
Eu8 O40 2.260(4)
Eu8 O41 2.394(4)
Eu8 O54 2.559(3)
Eu8 O56 2.378(3)
Eu8 O57 2.366(3)
Eu9 O37 2.463(3)
Eu9 O43 2.380(4)
Eu9 O44 2.413(4)
Eu9 O46 2.248(4)
Eu9 O47 2.420(4)
Eu9 O54 2.594(3)
Eu9 O57 2.386(3)
Eu9 O58 2.372(3)
O1 C1 1.350(6)
O2 C7 1.235(7)
O3 C3 1.351(8)
O3 C9 1.441(7)
O4 C10 1.265(7)
O5 C16 1.246(7)
O6 C12 1.384(9)
O6 C18 1.452(8)
O7 C19 1.344(6)
O8 C25 1.236(7)
O9 C21 1.340(8)
O9 C27 1.413(8)
O10 C28 1.296(6)
O11 C34 1.250(6)
O12 C30 1.350(7)
O12 C36 1.449(7)
O13 C37 1.350(6)
O14 C43 1.253(8)
O15 C39 1.366(9)
O15 C45 1.439(7)
O16 C46 1.286(7)
O17 C52 1.255(7)
O18 C48 1.334(10)
O18 C54 1.458(8)
O19 C55 1.330(7)
O20 C61 1.239(9)
O21 C57 1.364(9)
O21 C63 1.457(8)
O22 C64 1.274(6)
O23 C70 1.256(7)
O24 C66 1.367(8)
O24 C72 1.440(8)
O25 C73 1.290(6)
O26 C79 1.240(6)
O27 C75 1.361(7)
O27 C81 1.460(7)
O28 C82 1.329(6)
O29 C88 1.232(7)
O30 C84 1.335(7)
O30 C90 1.433(7)
O31 C91 1.309(6)
O32 C97 1.249(6)
O33 C93 1.355(9)
O33 C99 1.423(7)
O34 C100 1.323(6)
O35 C106 1.231(7)
O36 C102 1.349(9)
O36 C108 1.447(8)
O37 C109 1.334(6)
O38 C115 1.232(7)
O39 C111 1.334(9)
O39 C117 1.467(8)
O40 C118 1.312(9)
O41 C124 1.257(7)
O42 C120 1.350(11)
O42 C126 1.456(9)
O43 C127 1.353(6)
O44 C133 1.269(8)
O45 C129 1.395(8)
O45 C135 1.454(7)
O46 C136 1.316(7)
O47 C142 1.255(6)
O48 C138 1.356(8)
O48 C144 1.396(7)
O60 C145 1.584(9)
O61 C146 1.561(9)
C1 C2 1.387(8)
C1 C6 1.388(8)
C2 H2 0.9300
C2 C3 1.377(8)
C3 C4 1.420(10)
C4 H4 0.9300
C4 C5 1.339(10)
C5 H5 0.9300
C5 C6 1.414(8)
C6 C7 1.453(8)
C7 C8 1.501(9)
C8 H8A 0.9600
C8 H8B 0.9600
C8 H8C 0.9600
C9 H9A 0.9600
C9 H9B 0.9600
C9 H9C 0.9600
C10 C11 1.407(8)
C10 C15 1.449(8)
C11 H11 0.9300
C11 C12 1.367(11)
C12 C13 1.422(11)
C13 H13 0.9300
C13 C14 1.360(11)
C14 H14 0.9300
C14 C15 1.411(9)
C15 C16 1.434(8)
C16 C17 1.511(8)
C17 H17A 0.9600
C17 H17B 0.9600
C17 H17C 0.9600
C18 H18A 0.9600
C18 H18B 0.9600
C18 H18C 0.9600
C19 C20 1.377(8)
C19 C24 1.424(8)
C20 H20 0.9300
C20 C21 1.393(8)
C21 C22 1.417(10)
C22 H22 0.9300
C22 C23 1.351(10)
C23 H23 0.9300
C23 C24 1.402(8)
C24 C25 1.445(9)
C25 C26 1.546(8)
C26 H26A 0.9600
C26 H26B 0.9600
C26 H26C 0.9600
C27 H27A 0.9600
C27 H27B 0.9600
C27 H27C 0.9600
C28 C29 1.425(7)
C28 C33 1.422(8)
C29 H29 0.9300
C29 C30 1.349(8)
C30 C31 1.385(9)
C31 H31 0.9300
C31 C32 1.380(8)
C32 H32 0.9300
C32 C33 1.409(8)
C33 C34 1.440(7)
C34 C35 1.504(8)
C35 H35A 0.9600
C35 H35B 0.9600
C35 H35C 0.9600
C36 H36A 0.9600
C36 H36B 0.9600
C36 H36C 0.9600
C37 C38 1.378(8)
C37 C42 1.409(8)
C38 H38 0.9300
C38 C39 1.371(8)
C39 C40 1.375(10)
C40 H40 0.9300
C40 C41 1.369(10)
C41 H41 0.9300
C41 C42 1.425(9)
C42 C43 1.439(9)
C43 C44 1.540(9)
C44 H44A 0.9600
C44 H44B 0.9600
C44 H44C 0.9600
C45 H45A 0.9600
C45 H45B 0.9600
C45 H45C 0.9600
C46 C47 1.414(9)
C46 C51 1.410(9)
C47 H47 0.9300
C47 C48 1.366(10)
C48 C49 1.379(11)
C49 H49 0.9300
C49 C50 1.354(11)
C50 H50 0.9300
C50 C51 1.426(9)
C51 C52 1.432(9)
C52 C53 1.502(8)
C53 H53A 0.9600
C53 H53B 0.9600
C53 H53C 0.9600
C54 H54A 0.9600
C54 H54B 0.9600
C54 H54C 0.9600
C55 C56 1.414(9)
C55 C60 1.424(9)
C56 H56 0.9300
C56 C57 1.373(9)
C57 C58 1.419(12)
C58 H58 0.9300
C58 C59 1.376(11)
C59 H59 0.9300
C59 C60 1.406(10)
C60 C61 1.421(10)
C61 C62 1.494(11)
C62 H62A 0.9600
C62 H62B 0.9600
C62 H62C 0.9600
C63 H63A 0.9600
C63 H63B 0.9600
C63 H63C 0.9600
C64 C65 1.438(8)
C64 C69 1.431(8)
C65 H65 0.9300
C65 C66 1.357(9)
C66 C67 1.397(11)
C67 H67 0.9300
C67 C68 1.362(10)
C68 H68 0.9300
C68 C69 1.417(8)
C69 C70 1.427(8)
C70 C71 1.512(8)
C71 H71A 0.9600
C71 H71B 0.9600
C71 H71C 0.9600
C72 H72A 0.9600
C72 H72B 0.9600
C72 H72C 0.9600
C73 C74 1.420(8)
C73 C78 1.424(7)
C74 H74 0.9300
C74 C75 1.358(8)
C75 C76 1.393(9)
C76 H76 0.9300
C76 C77 1.345(9)
C77 H77 0.9300
C77 C78 1.421(8)
C78 C79 1.448(8)
C79 C80 1.505(7)
C80 H80A 0.9600
C80 H80B 0.9600
C80 H80C 0.9600
C81 H81A 0.9600
C81 H81B 0.9600
C81 H81C 0.9600
C82 C83 1.390(7)
C82 C87 1.420(8)
C83 H83 0.9300
C83 C84 1.385(8)
C84 C85 1.384(10)
C85 H85 0.9300
C85 C86 1.350(9)
C86 H86 0.9300
C86 C87 1.410(8)
C87 C88 1.469(8)
C88 C89 1.508(9)
C89 H89A 0.9600
C89 H89B 0.9600
C89 H89C 0.9600
C90 H90A 0.9600
C90 H90B 0.9600
C90 H90C 0.9600
C91 C92 1.418(9)
C91 C96 1.420(8)
C92 H92 0.9300
C92 C93 1.377(9)
C93 C94 1.404(11)
C94 H94 0.9300
C94 C95 1.353(11)
C95 H95 0.9300
C95 C96 1.428(8)
C96 C97 1.418(8)
C97 C98 1.521(8)
C98 H98A 0.9600
C98 H98B 0.9600
C98 H98C 0.9600
C99 H99A 0.9600
C99 H99B 0.9600
C99 H99C 0.9600
C100 C101 1.399(9)
C100 C105 1.408(8)
C101 H101 0.9300
C101 C102 1.406(8)
C102 C103 1.394(11)
C103 H103 0.9300
C103 C104 1.373(11)
C104 H104 0.9300
C104 C105 1.423(8)
C105 C106 1.442(9)
C106 C107 1.519(9)
C107 H10A 0.9600
C107 H10B 0.9600
C107 H10C 0.9600
C108 H10D 0.9600
C108 H10E 0.9600
C108 H10F 0.9600
C109 C110 1.379(9)
C109 C114 1.410(8)
C110 H110 0.9300
C110 C111 1.416(9)
C111 C112 1.421(11)
C112 H112 0.9300
C112 C113 1.342(11)
C113 H113 0.9300
C113 C114 1.412(9)
C114 C115 1.439(9)
C115 C116 1.509(9)
C116 H11A 0.9600
C116 H11B 0.9600
C116 H11C 0.9600
C117 H11D 0.9600
C117 H11E 0.9600
C117 H11F 0.9600
C118 C119 1.402(10)
C118 C123 1.403(11)
C119 H119 0.9300
C119 C120 1.355(13)
C120 C121 1.346(14)
C121 H121 0.9300
C121 C122 1.337(12)
C122 H122 0.9300
C122 C123 1.432(10)
C123 C124 1.416(10)
C124 C125 1.524(10)
C125 H12A 0.9600
C125 H12B 0.9600
C125 H12C 0.9600
C126 H12D 0.9600
C126 H12E 0.9600
C126 H12F 0.9600
C127 C128 1.389(8)
C127 C132 1.396(8)
C128 H128 0.9300
C128 C129 1.361(9)
C129 C130 1.353(10)
C130 H130 0.9300
C130 C131 1.373(10)
C131 H131 0.9300
C131 C132 1.413(9)
C132 C133 1.419(9)
C133 C134 1.512(9)
C134 H13A 0.9600
C134 H13B 0.9600
C134 H13C 0.9600
C135 H13D 0.9600
C135 H13E 0.9600
C135 H13F 0.9600
C136 C137 1.417(8)
C136 C141 1.415(9)
C137 H137 0.9300
C137 C138 1.372(10)
C138 C139 1.379(11)
C139 H139 0.9300
C139 C140 1.320(11)
C140 H140 0.9300
C140 C141 1.414(9)
C141 C142 1.414(8)
C142 C143 1.526(8)
C143 H14A 0.9600
C143 H14B 0.9600
C143 H14C 0.9600
C144 H14D 0.9600
C144 H14E 0.9600
C144 H14F 0.9600
C145 H14J 0.9600
C145 H14K 0.9600
C145 H14L 0.9600
C146 H14G 0.9600
C146 H14H 0.9600
C146 H14I 0.9600

loop_
_platon_squeeze_void_nr
_platon_squeeze_void_average_x
_platon_squeeze_void_average_y
_platon_squeeze_void_average_z
_platon_squeeze_void_volume
_platon_squeeze_void_count_electrons
1 0.500 0.000 0.000 1295.8 16.1
2 0.976 0.171 0.367 143.3 5.0
3 0.329 0.030 0.500 8.1 -0.3
4 0.469 0.041 0.656 11.2 0.1
5 0.076 0.079 -0.013 12.3 0.3
6 0.982 0.093 0.158 15.1 0.1
7 0.500 0.500 0.500 1295.7 16.1
8 0.350 0.195 0.913 9.7 0.6
9 -0.024 0.329 0.867 143.5 5.2
10 0.350 0.305 0.413 9.7 0.5
11 -0.018 0.407 0.658 15.1 0.1
12 0.076 0.421 0.487 12.3 -0.1
13 0.469 0.458 0.156 11.2 0.4
14 0.329 0.470 0.000 8.1 -0.2
15 0.024 0.671 0.133 143.3 4.6
16 0.671 0.530 0.000 8.1 -0.3
17 0.531 0.541 0.844 11.2 0.2
18 0.924 0.579 0.513 12.3 0.0
19 0.018 0.593 0.342 15.1 0.0
20 0.650 0.695 0.587 9.7 0.5
21 1.024 0.829 0.633 143.5 5.0
22 0.650 0.805 0.087 9.7 0.4
23 1.018 0.907 0.842 15.1 0.0
24 0.924 0.921 0.013 12.3 -0.3
25 0.531 0.958 0.344 11.2 0.4
26 0.671 0.970 0.500 8.1 -0.2
